data_4305518
loop_
_publ_author_name
'Chuan-De Wu'
'Liqing Ma'
'Wenbin Lin'

_publ_section_title
;
Hierarchically Ordered Homochiral Metal-Organic Frameworks Built from
Exceptionally Large Rectangles and Squares
;
_journal_name_full 'Inorganic Chemistry'
_journal_page_first 11446
_journal_page_last 11448
_journal_paper_doi 10.1021/ic800514f
_journal_volume 47
_journal_year 2008
_chemical_formula_sum 'C214 H186 Cl10 Cu3 N18 O18'
_chemical_formula_weight 3842.93
_chemical_name_systematic
; 
 ? 
;
_space_group_IT_number 1
_symmetry_cell_setting triclinic
_symmetry_space_group_name_Hall 'P 1'
_symmetry_space_group_name_H-M 'P 1'
_atom_sites_solution_hydrogens geom
_atom_sites_solution_primary direct
_atom_sites_solution_secondary difmap
_audit_creation_method SHELXL-97
_cell_angle_alpha 81.901(3)
_cell_angle_beta 80.008(3)
_cell_angle_gamma 74.554(3)
_cell_formula_units_Z 1
_cell_length_a 13.9540(7)
_cell_length_b 24.6367(12)
_cell_length_c 24.7809(13)
_cell_measurement_temperature 173(2)
_cell_volume 8046.6(7)
_computing_structure_refinement 'SHELXL-97 (Sheldrick, 1997)'
_computing_structure_solution 'SHELXS-97 (Sheldrick, 1990)'
_diffrn_ambient_temperature 173(2)
_diffrn_measured_fraction_theta_full 0.993
_diffrn_measured_fraction_theta_max 0.993
_diffrn_radiation_monochromator graphite
_diffrn_radiation_source 'fine-focus sealed tube'
_diffrn_radiation_type MoK\a
_diffrn_radiation_wavelength 0.71073
_diffrn_reflns_av_R_equivalents 0.0722
_diffrn_reflns_av_sigmaI/netI 0.1752
_diffrn_reflns_limit_h_max 15
_diffrn_reflns_limit_h_min -15
_diffrn_reflns_limit_k_max 27
_diffrn_reflns_limit_k_min -27
_diffrn_reflns_limit_l_max 27
_diffrn_reflns_limit_l_min -27
_diffrn_reflns_number 73572
_diffrn_reflns_theta_full 23.01
_diffrn_reflns_theta_max 23.01
_diffrn_reflns_theta_min 1.68
_exptl_absorpt_coefficient_mu 0.321
_exptl_absorpt_correction_T_max 0.908
_exptl_absorpt_correction_T_min 0.825
_exptl_absorpt_correction_type multi-scan
_exptl_absorpt_process_details 'SADABS (Bruker, 2004)'
_exptl_crystal_colour blue
_exptl_crystal_density_diffrn 0.793
_exptl_crystal_density_method 'not measured'
_exptl_crystal_description Block
_exptl_crystal_F_000 1997
_exptl_crystal_size_max 0.8
_exptl_crystal_size_mid 0.5
_exptl_crystal_size_min 0.3
_refine_diff_density_max 0.428
_refine_diff_density_min -0.237
_refine_diff_density_rms 0.045
_refine_ls_abs_structure_details 'Flack H D (1983), Acta Cryst. A39, 876-881'
_refine_ls_abs_structure_Flack 0.096(10)
_refine_ls_extinction_method none
_refine_ls_goodness_of_fit_ref 0.852
_refine_ls_hydrogen_treatment constr
_refine_ls_matrix_type full
_refine_ls_number_parameters 1873
_refine_ls_number_reflns 42476
_refine_ls_number_restraints 2241
_refine_ls_restrained_S_all 0.852
_refine_ls_R_factor_all 0.1274
_refine_ls_R_factor_gt 0.0691
_refine_ls_shift/su_max 0.001
_refine_ls_shift/su_mean 0.000
_refine_ls_structure_factor_coef Fsqd
_refine_ls_weighting_details 'calc w=1/[\s^2^(Fo^2^)+(0.0723P)^2^+0.0000P] where P=(Fo^2^+2Fc^2^)/3'
_refine_ls_weighting_scheme calc
_refine_ls_wR_factor_gt 0.1447
_refine_ls_wR_factor_ref 0.1622
_reflns_number_gt 22145
_reflns_number_total 42476
_reflns_threshold_expression >2sigma(I)
_cod_data_source_file ic800514f_si_001_2.cif
_cod_data_source_block d1
_cod_depositor_comments
;
The following automatic conversions were performed:
'_symmetry_cell_setting' value 'Triclinic' changed to 'triclinic'
according to '/home/saulius/struct/CIF-dictionaries/cif_core.dic'
dictionary named 'cif_core.dic' version 2.4.1 from 2010-06-29.

Automatic conversion script
Id: cif_fix_enum 1527 2010-12-29 10:47:43Z saulius 
;
_cod_database_code 4305518

loop_
_symmetry_equiv_pos_as_xyz
'x, y, z'

loop_
_atom_site_label
_atom_site_type_symbol
_atom_site_fract_x
_atom_site_fract_y
_atom_site_fract_z
_atom_site_U_iso_or_equiv
_atom_site_adp_type
_atom_site_occupancy
_atom_site_symmetry_multiplicity
_atom_site_calc_flag
_atom_site_refinement_flags
_atom_site_disorder_assembly
_atom_site_disorder_group
Cu1 Cu 1.06561(5) 0.08758(3) 1.01596(3) 0.0362(2) Uani 1 1 d U . .
Cu2 Cu 0.27911(6) 0.25375(3) 0.71074(3) 0.0408(2) Uani 1 1 d U . .
Cu3 Cu 0.61668(8) 0.83885(3) 0.31218(5) 0.0837(3) Uani 1 1 d U . .
Cl1 Cl 0.6826(2) 0.18157(17) 0.67471(13) 0.1581(13) Uani 1 1 d U . .
Cl2 Cl 1.05084(14) 0.32324(8) 0.34259(8) 0.0651(5) Uani 1 1 d U . .
Cl3 Cl -0.05696(16) 0.34317(10) 1.09473(9) 0.0971(8) Uani 1 1 d U . .
Cl4 Cl 0.36686(14) 0.01492(7) 1.38001(7) 0.0595(5) Uani 1 1 d U . .
Cl5 Cl 0.38194(18) 0.36365(8) 1.07358(10) 0.0885(7) Uani 1 1 d U . .
Cl6 Cl 0.5323(4) 0.74356(12) 1.18857(15) 0.1994(19) Uani 1 1 d U . .
Cl7 Cl 0.0967(3) 0.60844(19) 0.9001(2) 0.2214(19) Uani 1 1 d U . .
Cl8 Cl -0.0479(3) 0.98159(14) 0.6358(2) 0.221(2) Uani 1 1 d U . .
Cl9 Cl 0.93333(16) 0.44351(9) 0.26478(10) 0.0945(8) Uani 1 1 d U . .
Cl10 Cl 0.55959(15) 0.15516(8) 0.53768(7) 0.0741(6) Uani 1 1 d U . .
C1A C 1.0800(4) 0.1013(2) 0.54282(13) 0.0541(17) Uani 1 1 d GU . .
C2A C 1.1649(3) 0.07952(18) 0.56872(17) 0.0475(16) Uani 1 1 d GDU . .
C3A C 1.1564(3) 0.07564(18) 0.62578(17) 0.0477(17) Uani 1 1 d GU . .
H3A H 1.2144 0.0608 0.6435 0.057 Uiso 1 1 calc R . .
C4A C 1.0629(4) 0.09349(19) 0.65694(12) 0.0519(18) Uani 1 1 d GU . .
C5A C 0.9780(3) 0.1152(2) 0.63104(18) 0.0582(19) Uani 1 1 d GDU . .
C6A C 0.9865(3) 0.1191(2) 0.57399(18) 0.074(2) Uani 1 1 d GDU . .
C7A C 0.8982(6) 0.1407(4) 0.5482(3) 0.084(3) Uani 1 1 d DU . .
H7A H 0.9015 0.1409 0.5095 0.101 Uiso 1 1 calc R . .
C8A C 0.8089(6) 0.1609(4) 0.5802(3) 0.086(3) Uani 1 1 d DU . .
H8A H 0.7509 0.1774 0.5628 0.103 Uiso 1 1 calc R . .
C9A C 0.7998(6) 0.1584(4) 0.6369(3) 0.093(3) Uani 1 1 d DU . .
C10A C 0.8830(6) 0.1338(3) 0.6636(3) 0.077(2) Uani 1 1 d DU . .
H10A H 0.8767 0.1295 0.7027 0.092 Uiso 1 1 calc R . .
C11A C 1.0890(3) 0.10436(19) 0.47996(12) 0.0513(16) Uani 1 1 d GU . .
C12A C 1.1015(3) 0.05473(15) 0.45603(16) 0.0593(19) Uani 1 1 d GDU . .
C13A C 1.1067(3) 0.05629(15) 0.39933(17) 0.0495(17) Uani 1 1 d GU . .
H13A H 1.1153 0.0224 0.3830 0.059 Uiso 1 1 calc R . .
C14A C 1.0995(3) 0.10747(18) 0.36655(12) 0.0448(16) Uani 1 1 d GU . .
C15A C 1.0870(3) 0.15710(15) 0.39048(16) 0.0474(16) Uani 1 1 d GDU . .
C16A C 1.0817(3) 0.15555(15) 0.44719(17) 0.0504(16) Uani 1 1 d GDU . .
C17A C 1.0677(5) 0.2065(3) 0.4710(3) 0.0551(18) Uani 1 1 d DU . .
H17A H 1.0662 0.2052 0.5097 0.066 Uiso 1 1 calc R . .
C18A C 1.0563(5) 0.2576(3) 0.4395(3) 0.0612(19) Uani 1 1 d DU . .
H18A H 1.0446 0.2915 0.4564 0.073 Uiso 1 1 calc R . .
C19A C 1.0619(5) 0.2595(3) 0.3824(3) 0.0528(17) Uani 1 1 d DU . .
C20A C 1.0780(5) 0.2102(3) 0.3577(3) 0.0480(17) Uani 1 1 d DU . .
H20A H 1.0830 0.2117 0.3188 0.058 Uiso 1 1 calc R . .
C21A C 0.3330(3) 0.23769(16) 1.17630(12) 0.0371(14) Uani 1 1 d GU . .
C22A C 0.4180(3) 0.21588(15) 1.13993(16) 0.0412(15) Uani 1 1 d GDU . .
C23A C 0.4117(3) 0.21835(16) 1.08423(15) 0.0397(16) Uani 1 1 d GU . .
H23A H 0.4698 0.2034 1.0594 0.048 Uiso 1 1 calc R . .
C24A C 0.3205(3) 0.24264(17) 1.06489(12) 0.0472(16) Uani 1 1 d GU . .
C25A C 0.2356(3) 0.26445(16) 1.10126(17) 0.0437(16) Uani 1 1 d GDU . .
C26A C 0.2419(3) 0.26198(16) 1.15696(15) 0.0392(15) Uani 1 1 d GDU . .
C27A C 0.1528(5) 0.2844(2) 1.1931(2) 0.0438(16) Uani 1 1 d DU . .
H27A H 0.1565 0.2829 1.2312 0.053 Uiso 1 1 calc R . .
C28A C 0.0630(5) 0.3078(3) 1.1750(3) 0.064(2) Uani 1 1 d DU . .
H28A H 0.0047 0.3215 1.2002 0.077 Uiso 1 1 calc R . .
C29A C 0.0574(5) 0.3116(3) 1.1174(3) 0.063(2) Uani 1 1 d DU . .
C30A C 0.1416(5) 0.2910(2) 1.0827(2) 0.0478(16) Uani 1 1 d DU . .
H30A H 0.1378 0.2943 1.0444 0.057 Uiso 1 1 calc R . .
C31A C 0.3368(3) 0.23285(15) 1.23894(11) 0.0355(14) Uani 1 1 d GU . .
C32A C 0.3243(3) 0.28281(11) 1.26230(14) 0.0359(15) Uani 1 1 d GDU . .
C33A C 0.3193(3) 0.28187(12) 1.31892(15) 0.0402(15) Uani 1 1 d GU . .
H33A H 0.3108 0.3160 1.3349 0.048 Uiso 1 1 calc R . .
C34A C 0.3268(3) 0.23097(16) 1.35219(11) 0.0365(15) Uani 1 1 d GU . .
C35A C 0.3393(3) 0.18100(12) 1.32883(14) 0.0369(15) Uani 1 1 d GDU . .
C36A C 0.3443(3) 0.18194(12) 1.27221(14) 0.0353(14) Uani 1 1 d GDU . .
C37A C 0.3574(4) 0.1299(2) 1.2493(2) 0.0419(16) Uani 1 1 d DU . .
H37A H 0.3643 0.1296 1.2105 0.050 Uiso 1 1 calc R . .
C38A C 0.3601(5) 0.0805(2) 1.2827(2) 0.0425(16) Uani 1 1 d DU . .
H38A H 0.3651 0.0466 1.2672 0.051 Uiso 1 1 calc R . .
C39A C 0.3556(5) 0.0796(2) 1.3390(2) 0.0410(16) Uani 1 1 d DU . .
C40A C 0.3440(4) 0.1283(2) 1.3628(2) 0.0365(15) Uani 1 1 d DU . .
H40A H 0.3389 0.1273 1.4016 0.044 Uiso 1 1 calc R . .
C41A C 0.5776(3) 0.55316(12) 1.0045(2) 0.071(2) Uani 1 1 d GU . .
C42A C 0.6803(4) 0.54237(16) 0.9864(3) 0.090(3) Uani 1 1 d GDU . .
C43A C 0.7373(3) 0.4869(2) 0.9836(2) 0.085(3) Uani 1 1 d GU . .
H43A H 0.8075 0.4796 0.9713 0.102 Uiso 1 1 calc R . .
C44A C 0.6916(3) 0.44227(14) 0.9990(2) 0.0575(19) Uani 1 1 d GU . .
C45A C 0.5890(3) 0.45306(14) 1.0171(2) 0.0498(18) Uani 1 1 d GDU . .
C46A C 0.5319(3) 0.50850(16) 1.0198(2) 0.0502(18) Uani 1 1 d GDU . .
C47A C 0.4283(5) 0.5199(3) 1.0389(3) 0.059(2) Uani 1 1 d DU . .
H47A H 0.3894 0.5578 1.0409 0.071 Uiso 1 1 calc R . .
C48A C 0.3841(5) 0.4753(3) 1.0546(3) 0.066(2) Uani 1 1 d DU . .
H48A H 0.3141 0.4825 1.0676 0.079 Uiso 1 1 calc R . .
C49A C 0.4410(6) 0.4195(3) 1.0516(3) 0.064(2) Uani 1 1 d DU . .
C50A C 0.5412(5) 0.4085(2) 1.0340(3) 0.0552(19) Uani 1 1 d DU . .
H50A H 0.5796 0.3705 1.0329 0.066 Uiso 1 1 calc R . .
C51A C 0.5167(4) 0.61577(13) 1.0076(2) 0.067(2) Uani 1 1 d GU . .
C52A C 0.4574(4) 0.64168(19) 0.9669(2) 0.089(3) Uani 1 1 d GDU . .
C53A C 0.4025(4) 0.69761(19) 0.9689(2) 0.094(3) Uani 1 1 d GU . .
H53A H 0.3619 0.7153 0.9412 0.112 Uiso 1 1 calc R . .
C54A C 0.4067(4) 0.72762(14) 1.0116(2) 0.076(2) Uani 1 1 d GU . .
C55A C 0.4660(4) 0.70171(17) 1.0522(2) 0.076(2) Uani 1 1 d GDU . .
C56A C 0.5210(4) 0.64578(17) 1.0502(2) 0.068(2) Uani 1 1 d GDU . .
C57A C 0.5734(6) 0.6191(3) 1.0941(4) 0.087(3) Uani 1 1 d DU . .
H57A H 0.6065 0.5800 1.0948 0.104 Uiso 1 1 calc R . .
C58A C 0.5771(9) 0.6487(3) 1.1355(4) 0.141(4) Uani 1 1 d DU . .
H58A H 0.6144 0.6309 1.1646 0.169 Uiso 1 1 calc R . .
C59A C 0.5253(8) 0.7061(3) 1.1349(4) 0.119(3) Uani 1 1 d DU . .
C60A C 0.4725(7) 0.7317(3) 1.0941(3) 0.091(3) Uani 1 1 d DU . .
H60A H 0.4392 0.7707 1.0939 0.109 Uiso 1 1 calc R . .
C61A C -0.1600(5) 0.7269(2) 0.7324(4) 0.146(4) Uani 1 1 d GU . .
C62A C -0.1709(6) 0.6984(3) 0.6901(3) 0.169(5) Uani 1 1 d GDU . .
C63A C -0.1175(6) 0.6425(3) 0.6858(3) 0.173(5) Uani 1 1 d GU . .
H63A H -0.1249 0.6230 0.6569 0.208 Uiso 1 1 calc R . .
C64A C -0.0530(6) 0.6151(2) 0.7236(3) 0.137(4) Uiso 1 1 d GU . .
C65A C -0.0421(5) 0.6437(3) 0.7658(3) 0.120(3) Uani 1 1 d GDU . .
C66A C -0.0956(6) 0.6996(3) 0.7702(3) 0.127(3) Uani 1 1 d GDU . .
C67A C -0.0860(12) 0.7268(5) 0.8137(6) 0.199(5) Uani 1 1 d DU . .
H67A H -0.1190 0.7657 0.8152 0.238 Uiso 1 1 calc R . .
C68A C -0.0290(11) 0.6985(5) 0.8556(5) 0.180(5) Uani 1 1 d DU . .
H68A H -0.0237 0.7175 0.8853 0.215 Uiso 1 1 calc R . .
C69A C 0.0195(11) 0.6414(5) 0.8517(5) 0.163(4) Uani 1 1 d DU . .
C70A C 0.0118(8) 0.6150(4) 0.8084(5) 0.134(3) Uani 1 1 d DU . .
H70A H 0.0440 0.5759 0.8071 0.161 Uiso 1 1 calc R . .
C71A C -0.2206(5) 0.79006(18) 0.7332(4) 0.167(5) Uani 1 1 d GU . .
C72A C -0.3194(6) 0.8006(2) 0.7593(4) 0.190(6) Uani 1 1 d GDU . .
C73A C -0.3785(5) 0.8557(3) 0.7596(4) 0.190(6) Uani 1 1 d GU . .
H73A H -0.4460 0.8629 0.7774 0.228 Uiso 1 1 calc R . .
C74A C -0.3388(5) 0.90044(19) 0.7337(4) 0.187(6) Uani 1 1 d GU . .
C75A C -0.2401(6) 0.8899(2) 0.7076(4) 0.150(5) Uani 1 1 d GDU . .
C76A C -0.1810(4) 0.8348(3) 0.7073(4) 0.126(4) Uani 1 1 d GDU . .
C77A C -0.0790(7) 0.8261(4) 0.6845(5) 0.141(4) Uani 1 1 d DU . .
H77A H -0.0367 0.7888 0.6859 0.169 Uiso 1 1 calc R . .
C78A C -0.0385(8) 0.8718(4) 0.6596(5) 0.151(5) Uani 1 1 d DU . .
H78A H 0.0295 0.8654 0.6427 0.181 Uiso 1 1 calc R . .
C79A C -0.1002(9) 0.9263(4) 0.6604(5) 0.152(5) Uani 1 1 d DU . .
C80A C -0.1994(8) 0.9354(3) 0.6851(5) 0.132(4) Uani 1 1 d DU . .
H80A H -0.2401 0.9729 0.6867 0.158 Uiso 1 1 calc R . .
C81A C 0.5462(3) 0.31492(10) 0.33518(15) 0.0409(15) Uani 1 1 d GU . .
C82A C 0.5546(3) 0.29580(13) 0.28399(12) 0.0417(16) Uani 1 1 d GDU . .
C83A C 0.5678(3) 0.23851(14) 0.27984(12) 0.0433(16) Uani 1 1 d GU . .
H83A H 0.5735 0.2254 0.2449 0.052 Uiso 1 1 calc R . .
C84A C 0.5726(3) 0.20035(10) 0.32687(15) 0.0386(15) Uani 1 1 d GU . .
C85A C 0.5643(3) 0.21946(13) 0.37806(13) 0.0365(14) Uani 1 1 d GDU . .
C86A C 0.5510(3) 0.27675(14) 0.38221(12) 0.0363(15) Uani 1 1 d GDU . .
C87A C 0.5442(4) 0.2949(2) 0.4348(2) 0.0415(16) Uani 1 1 d DU . .
H87A H 0.5378 0.3338 0.4377 0.050 Uiso 1 1 calc R . .
C88A C 0.5464(5) 0.2586(3) 0.4809(3) 0.0555(18) Uani 1 1 d DU . .
H88A H 0.5406 0.2719 0.5157 0.067 Uiso 1 1 calc R . .
C89A C 0.5572(5) 0.2011(3) 0.4771(2) 0.0508(17) Uani 1 1 d DU . .
C90A C 0.5654(4) 0.1814(2) 0.4272(2) 0.0429(15) Uani 1 1 d DU . .
H90A H 0.5717 0.1424 0.4253 0.051 Uiso 1 1 calc R . .
C91A C 0.5476(3) 0.37676(11) 0.33655(16) 0.0386(14) Uani 1 1 d GU . .
C92A C 0.4598(3) 0.41675(16) 0.35282(17) 0.0413(15) Uani 1 1 d GDU . .
C93A C 0.4614(3) 0.47303(14) 0.35205(18) 0.0578(19) Uani 1 1 d GU . .
H93A H 0.4014 0.5004 0.3632 0.069 Uiso 1 1 calc R . .
C94A C 0.5508(3) 0.48932(11) 0.33501(19) 0.063(2) Uani 1 1 d GU . .
C95A C 0.6386(3) 0.44933(16) 0.31875(18) 0.0520(17) Uani 1 1 d GDU . .
C96A C 0.6370(3) 0.39305(14) 0.31951(17) 0.0419(15) Uani 1 1 d GDU . .
C97A C 0.7300(5) 0.3521(2) 0.3049(2) 0.0424(16) Uani 1 1 d DU . .
H97A H 0.7303 0.3132 0.3075 0.051 Uiso 1 1 calc R . .
C98A C 0.8171(5) 0.3680(2) 0.2877(3) 0.062(2) Uani 1 1 d DU . .
H98A H 0.8775 0.3411 0.2764 0.074 Uiso 1 1 calc R . .
C99A C 0.8154(5) 0.4245(3) 0.2870(3) 0.0585(18) Uani 1 1 d DU . .
C100 C 0.7317(5) 0.4647(3) 0.3009(3) 0.0592(18) Uani 1 1 d DU . .
H100 H 0.7343 0.5031 0.2988 0.071 Uiso 1 1 calc R . .
C1B C 1.0514(4) 0.08393(18) 0.82333(11) 0.0530(19) Uani 1 1 d GU . .
C2B C 1.1396(3) 0.05860(18) 0.84535(16) 0.0530(18) Uani 1 1 d GU . .
H2B H 1.1984 0.0414 0.8222 0.064 Uiso 1 1 calc R . .
C3B C 1.1418(3) 0.05849(17) 0.90123(17) 0.0499(18) Uani 1 1 d GU . .
H3B H 1.2022 0.0412 0.9163 0.060 Uiso 1 1 calc R . .
N1B N 1.0558(3) 0.08371(16) 0.93509(12) 0.0527(15) Uani 1 1 d GU . .
C4B C 0.9675(3) 0.10905(17) 0.91308(15) 0.0426(16) Uani 1 1 d GU . .
H4B H 0.9087 0.1263 0.9362 0.051 Uiso 1 1 calc R . .
C5B C 0.9653(3) 0.10916(17) 0.85720(16) 0.0489(18) Uani 1 1 d GU . .
H5B H 0.9050 0.1265 0.8422 0.059 Uiso 1 1 calc R . .
C6B C 1.0495(6) 0.0862(3) 0.7660(3) 0.064(2) Uani 1 1 d U . .
C7B C 1.0588(6) 0.0884(3) 0.7163(3) 0.059(2) Uani 1 1 d U . .
C11B C 1.1010(3) 0.10036(16) 0.20166(11) 0.0389(16) Uani 1 1 d GU . .
C12B C 1.0672(3) 0.05613(14) 0.18886(13) 0.0427(17) Uani 1 1 d GU . .
H12B H 1.0507 0.0284 0.2171 0.051 Uiso 1 1 calc R . .
C13B C 1.0576(3) 0.05242(13) 0.13468(15) 0.0383(16) Uani 1 1 d GU . .
H13B H 1.0346 0.0222 0.1259 0.046 Uiso 1 1 calc R . .
N2B N 1.0818(3) 0.09293(14) 0.09331(11) 0.0381(14) Uani 1 1 d GU . .
C14B C 1.1155(3) 0.13716(13) 0.10611(13) 0.0441(17) Uani 1 1 d GU . .
H14B H 1.1320 0.1649 0.0778 0.053 Uiso 1 1 calc R . .
C15B C 1.1251(3) 0.14088(14) 0.16028(15) 0.0442(17) Uani 1 1 d GU . .
H15B H 1.1482 0.1711 0.1690 0.053 Uiso 1 1 calc R . .
C8B C 1.1044(5) 0.1059(3) 0.3089(3) 0.0500(18) Uani 1 1 d U . .
C9B C 1.1051(5) 0.1046(3) 0.2585(3) 0.0509(18) Uani 1 1 d U . .
C21B C 0.3115(4) 0.25188(18) 0.89998(12) 0.0448(17) Uani 1 1 d GU . .
C22B C 0.3950(3) 0.22976(19) 0.86284(17) 0.057(2) Uani 1 1 d GU . .
H22B H 0.4583 0.2138 0.8752 0.068 Uiso 1 1 calc R . .
C23B C 0.3859(3) 0.23099(17) 0.80769(15) 0.0547(19) Uani 1 1 d GU . .
H23B H 0.4429 0.2159 0.7823 0.066 Uiso 1 1 calc R . .
N3B N 0.2933(3) 0.25433(15) 0.78967(12) 0.0428(14) Uani 1 1 d GU . .
C24B C 0.2098(3) 0.27646(16) 0.82681(17) 0.0505(18) Uani 1 1 d GU . .
H24B H 0.1465 0.2924 0.8145 0.061 Uiso 1 1 calc R . .
C25B C 0.2189(3) 0.27523(18) 0.88196(15) 0.0489(18) Uani 1 1 d GU . .
H25B H 0.1619 0.2904 0.9073 0.059 Uiso 1 1 calc R . .
C26B C 0.3126(5) 0.2488(3) 0.9585(3) 0.0503(19) Uani 1 1 d U . .
C27B C 0.3175(5) 0.2473(3) 1.0059(3) 0.0466(18) Uani 1 1 d U . .
C31B C 0.2865(3) 0.24633(16) 1.51665(11) 0.0377(16) Uani 1 1 d GU . .
C32B C 0.2531(3) 0.20564(14) 1.55441(15) 0.0389(16) Uani 1 1 d GU . .
H32B H 0.2359 0.1752 1.5419 0.047 Uiso 1 1 calc R . .
C33B C 0.2447(3) 0.20943(14) 1.61055(13) 0.0357(15) Uani 1 1 d GU . .
H33B H 0.2219 0.1816 1.6364 0.043 Uiso 1 1 calc R . .
N4B N 0.2699(3) 0.25391(16) 1.62892(11) 0.0376(13) Uani 1 1 d GU . .
C34B C 0.3033(3) 0.29460(14) 1.59116(15) 0.0447(17) Uani 1 1 d GU . .
H34B H 0.3205 0.3250 1.6037 0.054 Uiso 1 1 calc R . .
C35B C 0.3117(3) 0.29081(14) 1.53502(14) 0.0423(16) Uani 1 1 d GU . .
H35B H 0.3345 0.3186 1.5092 0.051 Uiso 1 1 calc R . .
C28B C 0.3141(5) 0.2348(2) 1.4113(3) 0.0398(16) Uani 1 1 d U . .
C29B C 0.2997(4) 0.2408(2) 1.4587(3) 0.0385(16) Uani 1 1 d U . .
C41B C 0.8661(3) 0.28005(11) 1.00246(17) 0.0379(16) Uani 1 1 d GU . .
C42B C 0.8314(2) 0.23819(16) 1.03792(17) 0.0511(18) Uani 1 1 d GU . .
H42B H 0.7670 0.2472 1.0594 0.061 Uiso 1 1 calc R . .
C43B C 0.8911(3) 0.18312(13) 1.04190(15) 0.0493(18) Uani 1 1 d GU . .
H43B H 0.8674 0.1545 1.0661 0.059 Uiso 1 1 calc R . .
N5B N 0.9853(3) 0.16991(11) 1.01042(15) 0.0359(13) Uani 1 1 d GU . .
C44B C 1.0200(2) 0.21177(15) 0.97496(16) 0.0497(19) Uani 1 1 d GU . .
H44B H 1.0844 0.2027 0.9534 0.060 Uiso 1 1 calc R . .
C45B C 0.9603(3) 0.26684(13) 0.97098(16) 0.0494(18) Uani 1 1 d GU . .
H45B H 0.9840 0.2954 0.9467 0.059 Uiso 1 1 calc R . .
C46B C 0.8007(5) 0.3375(3) 1.0004(3) 0.054(2) Uani 1 1 d U . .
C47B C 0.7541(5) 0.3854(3) 1.0005(3) 0.057(2) Uani 1 1 d U . .
C51B C 0.2470(3) 0.89229(12) 1.0189(2) 0.058(2) Uani 1 1 d GU . .
C52B C 0.2865(3) 0.93081(17) 1.0382(2) 0.064(2) Uani 1 1 d GU . .
H52B H 0.3500 0.9187 1.0509 0.077 Uiso 1 1 calc R . .
C53B C 0.2331(3) 0.98712(15) 1.03902(18) 0.0561(19) Uani 1 1 d GU . .
H53B H 0.2600 1.0134 1.0522 0.067 Uiso 1 1 calc R . .
N6B N 0.1401(3) 1.00490(11) 1.02047(16) 0.0435(15) Uani 1 1 d GU . .
C54B C 0.1006(3) 0.96638(16) 1.00114(18) 0.0499(19) Uani 1 1 d GU . .
H54B H 0.0371 0.9785 0.9885 0.060 Uiso 1 1 calc R . .
C55B C 0.1541(3) 0.91008(14) 1.00035(19) 0.055(2) Uani 1 1 d GU . .
H55B H 0.1271 0.8838 0.9871 0.066 Uiso 1 1 calc R . .
C48B C 0.3482(7) 0.7877(3) 1.0135(4) 0.085(3) Uani 1 1 d U . .
C49B C 0.3010(6) 0.8324(3) 1.0168(4) 0.076(3) Uani 1 1 d U . .
C61B C 0.0950(4) 0.44912(13) 0.7117(2) 0.075(2) Uani 1 1 d GU . .
C62B C 0.0561(3) 0.41077(19) 0.6917(2) 0.078(2) Uani 1 1 d GU . .
H62B H -0.0078 0.4228 0.6795 0.093 Uiso 1 1 calc R . .
C63B C 0.1106(3) 0.35478(17) 0.68960(19) 0.061(2) Uani 1 1 d GU . .
H63B H 0.0840 0.3286 0.6759 0.073 Uiso 1 1 calc R . .
N7B N 0.2041(3) 0.33714(13) 0.70751(17) 0.0463(14) Uani 1 1 d GU . .
C64B C 0.2430(3) 0.37549(19) 0.72752(19) 0.057(2) Uani 1 1 d GU . .
H64B H 0.3069 0.3634 0.7398 0.069 Uiso 1 1 calc R . .
C65B C 0.1885(4) 0.43148(17) 0.7296(2) 0.073(2) Uani 1 1 d GU . .
H65B H 0.2151 0.4577 0.7433 0.087 Uiso 1 1 calc R . .
C66B C 0.0413(7) 0.5069(3) 0.7138(4) 0.094(3) Uani 1 1 d U . .
C67B C -0.0020(6) 0.5568(3) 0.7175(4) 0.093(3) Uani 1 1 d U . .
C71B C -0.5312(4) 1.05918(14) 0.7180(3) 0.127(4) Uani 1 1 d GU . .
C72B C -0.6214(4) 1.07402(16) 0.7529(2) 0.114(4) Uani 1 1 d GU . .
H72B H -0.6442 1.0461 0.7786 0.137 Uiso 1 1 calc R . .
C73B C -0.6783(3) 1.12976(19) 0.75032(19) 0.072(2) Uani 1 1 d GU . .
H73B H -0.7399 1.1399 0.7742 0.086 Uiso 1 1 calc R . .
N8B N -0.6450(3) 1.17066(13) 0.71278(17) 0.0476(15) Uani 1 1 d GU . .
C74B C -0.5548(3) 1.15582(17) 0.67786(18) 0.0542(19) Uani 1 1 d GU . .
H74B H -0.5320 1.1838 0.6522 0.065 Uiso 1 1 calc R . .
C75B C -0.4979(3) 1.1001(2) 0.6805(2) 0.083(3) Uani 1 1 d GU . .
H75B H -0.4363 1.0899 0.6566 0.100 Uiso 1 1 calc R . .
C68B C -0.4049(9) 0.9567(4) 0.7343(6) 0.172(6) Uani 1 1 d U . .
C69B C -0.4656(8) 1.0038(4) 0.7243(5) 0.155(5) Uani 1 1 d U . .
C81B C 0.6210(3) 0.03135(11) 0.31320(17) 0.0473(17) Uani 1 1 d GU . .
C82B C 0.6015(4) 0.01339(14) 0.26641(15) 0.0588(19) Uani 1 1 d GU . .
H82B H 0.5856 0.0399 0.2355 0.071 Uiso 1 1 calc R . .
C83B C 0.6053(4) -0.04333(16) 0.26483(16) 0.073(2) Uani 1 1 d GU . .
H83B H 0.5920 -0.0556 0.2329 0.087 Uiso 1 1 calc R . .
N9B N 0.6286(3) -0.08209(11) 0.31004(19) 0.0658(17) Uani 1 1 d GU . .
C84B C 0.6481(4) -0.06413(14) 0.35683(17) 0.076(2) Uani 1 1 d GU . .
H84B H 0.6640 -0.0906 0.3877 0.091 Uiso 1 1 calc R . .
C85B C 0.6443(4) -0.00741(16) 0.35841(15) 0.065(2) Uani 1 1 d GU . .
H85B H 0.6576 0.0049 0.3904 0.078 Uiso 1 1 calc R . .
C86B C 0.6071(5) 0.0908(3) 0.3171(3) 0.0524(18) Uani 1 1 d U . .
C87B C 0.5913(4) 0.1400(2) 0.3200(2) 0.0378(15) Uani 1 1 d U . .
C88B C 0.5538(5) 0.5466(3) 0.3325(3) 0.068(2) Uani 1 1 d U . .
C89B C 0.5603(6) 0.5943(3) 0.3273(4) 0.080(2) Uani 1 1 d U . .
C91B C 0.5726(4) 0.65172(13) 0.3239(2) 0.077(2) Uani 1 1 d GU . .
C92B C 0.4912(3) 0.69571(18) 0.3400(2) 0.076(2) Uani 1 1 d GU . .
H92B H 0.4275 0.6884 0.3537 0.091 Uiso 1 1 calc R . .
C93B C 0.5031(3) 0.75045(15) 0.3361(2) 0.081(2) Uani 1 1 d GU . .
H93B H 0.4475 0.7805 0.3471 0.097 Uiso 1 1 calc R . .
N10B N 0.5964(4) 0.76120(13) 0.3161(2) 0.087(2) Uani 1 1 d GU . .
C94B C 0.6777(3) 0.71720(19) 0.3000(3) 0.107(3) Uani 1 1 d GU . .
H94B H 0.7415 0.7245 0.2863 0.128 Uiso 1 1 calc R . .
C95B C 0.6658(3) 0.66247(16) 0.3039(3) 0.107(3) Uani 1 1 d GU . .
H95B H 0.7215 0.6324 0.2929 0.128 Uiso 1 1 calc R . .
O1E O 1.2557(3) 0.06662(18) 0.53416(17) 0.0521(12) Uani 1 1 d DU . .
O2E O 1.1076(4) 0.0052(2) 0.48986(18) 0.0709(14) Uani 1 1 d DU . .
O3E O 0.5070(3) 0.19532(17) 1.16089(17) 0.0512(12) Uani 1 1 d DU . .
O4E O 0.3155(3) 0.33218(16) 1.22777(16) 0.0527(12) Uani 1 1 d DU . .
O5E O 0.7159(5) 0.5837(2) 0.9740(3) 0.136(3) Uani 1 1 d DU . .
O6E O 0.4553(5) 0.6086(2) 0.9261(3) 0.109(2) Uani 1 1 d DU . .
O7E O -0.2279(9) 0.7260(4) 0.6544(5) 0.236(5) Uani 1 1 d DU . .
O8E O -0.3480(8) 0.7562(3) 0.7872(5) 0.243(6) Uani 1 1 d DU . .
O9E O 0.5446(3) 0.33662(16) 0.24041(16) 0.0576(13) Uani 1 1 d DU . .
O10E O 0.3748(3) 0.39747(16) 0.36955(18) 0.0572(12) Uani 1 1 d DU . .
C1E C 1.3450(5) 0.0491(3) 0.5568(3) 0.071(2) Uani 1 1 d DU . .
H1E H 1.3492 0.0113 0.5775 0.085 Uiso 1 1 calc R . .
H18B H 1.3456 0.0759 0.5829 0.085 Uiso 1 1 calc R . .
C2E C 1.4329(5) 0.0462(4) 0.5134(3) 0.087(2) Uani 1 1 d DU . .
H19A H 1.4946 0.0344 0.5304 0.130 Uiso 1 1 calc R . .
H19B H 1.4288 0.0836 0.4929 0.130 Uiso 1 1 calc R . .
H19C H 1.4336 0.0188 0.4883 0.130 Uiso 1 1 calc R . .
C3E C 1.1132(7) -0.0449(3) 0.4688(4) 0.100(3) Uiso 1 1 d DU . .
H21A H 1.1747 -0.0538 0.4416 0.120 Uiso 1 1 calc R . .
H21B H 1.0547 -0.0399 0.4494 0.120 Uiso 1 1 calc R . .
C4E C 1.1149(10) -0.0933(5) 0.5127(5) 0.177(5) Uiso 1 1 d DU . .
H4E H 1.1221 -0.1281 0.4958 0.265 Uiso 1 1 calc R . .
H20B H 1.0521 -0.0858 0.5383 0.265 Uiso 1 1 calc R . .
H20C H 1.1717 -0.0977 0.5327 0.265 Uiso 1 1 calc R . .
C5E C 0.5888(5) 0.1642(3) 1.1253(3) 0.0558(19) Uiso 1 1 d DU . .
H5EA H 0.6061 0.1888 1.0918 0.067 Uiso 1 1 calc R . .
H5EB H 0.5708 0.1316 1.1142 0.067 Uiso 1 1 calc R . .
C6E C 0.6767(5) 0.1439(3) 1.1574(3) 0.069(2) Uiso 1 1 d DU . .
H6EA H 0.7357 0.1240 1.1338 0.103 Uiso 1 1 calc R . .
H6EB H 0.6599 0.1181 1.1894 0.103 Uiso 1 1 calc R . .
H6EC H 0.6915 0.1764 1.1699 0.103 Uiso 1 1 calc R . .
C7E C 0.2827(5) 0.3845(3) 1.2506(3) 0.060(2) Uiso 1 1 d DU . .
H11F H 0.3374 0.3919 1.2668 0.072 Uiso 1 1 calc R . .
H11G H 0.2248 0.3840 1.2799 0.072 Uiso 1 1 calc R . .
C8E C 0.2527(7) 0.4293(3) 1.2051(4) 0.098(3) Uiso 1 1 d DU . .
H11C H 0.2273 0.4662 1.2199 0.147 Uiso 1 1 calc R . .
H11D H 0.1999 0.4209 1.1887 0.147 Uiso 1 1 calc R . .
H11E H 0.3111 0.4303 1.1770 0.147 Uiso 1 1 calc R . .
C9E C 0.8218(10) 0.5782(6) 0.9655(6) 0.194(6) Uiso 1 1 d DU . .
H59A H 0.8468 0.5727 0.9263 0.232 Uiso 1 1 calc R . .
H59B H 0.8531 0.5432 0.9875 0.232 Uiso 1 1 calc R . .
C10E C 0.8597(16) 0.6257(9) 0.9794(9) 0.321(11) Uiso 1 1 d DU . .
H10E H 0.9333 0.6161 0.9721 0.482 Uiso 1 1 calc R . .
H10F H 0.8377 0.6314 1.0184 0.482 Uiso 1 1 calc R . .
H10G H 0.8328 0.6606 0.9567 0.482 Uiso 1 1 calc R . .
C11E C 0.3829(9) 0.6247(5) 0.8925(5) 0.151(4) Uiso 1 1 d DU . .
H56A H 0.3978 0.6557 0.8651 0.181 Uiso 1 1 calc R . .
H56B H 0.3175 0.6397 0.9149 0.181 Uiso 1 1 calc R . .
C12E C 0.3737(12) 0.5762(6) 0.8618(6) 0.222(7) Uiso 1 1 d DU . .
H12E H 0.3160 0.5895 0.8416 0.333 Uiso 1 1 calc R . .
H12F H 0.3642 0.5441 0.8885 0.333 Uiso 1 1 calc R . .
H12G H 0.4352 0.5643 0.8359 0.333 Uiso 1 1 calc R . .
C13E C -0.2380(14) 0.7043(8) 0.6054(7) 0.232(8) Uiso 1 1 d DU . .
H13E H -0.2491 0.6658 0.6144 0.278 Uiso 1 1 calc R . .
H13F H -0.1759 0.7021 0.5786 0.278 Uiso 1 1 calc R . .
C14E C -0.3284(16) 0.7444(10) 0.5800(9) 0.341(12) Uiso 1 1 d DU . .
H14D H -0.3435 0.7267 0.5505 0.512 Uiso 1 1 calc R . .
H14E H -0.3118 0.7803 0.5648 0.512 Uiso 1 1 calc R . .
H14F H -0.3872 0.7516 0.6085 0.512 Uiso 1 1 calc R . .
C15E C -0.4111(15) 0.7592(9) 0.8372(7) 0.300(10) Uiso 1 1 d DU . .
H13D H -0.4537 0.7325 0.8390 0.360 Uiso 1 1 calc R . .
H15E H -0.4563 0.7977 0.8373 0.360 Uiso 1 1 calc R . .
C16E C -0.3602(19) 0.7461(11) 0.8913(9) 0.363(13) Uiso 1 1 d DU . .
H16E H -0.3905 0.7194 0.9173 0.545 Uiso 1 1 calc R . .
H16F H -0.3706 0.7813 0.9081 0.545 Uiso 1 1 calc R . .
H16G H -0.2881 0.7295 0.8821 0.545 Uiso 1 1 calc R . .
C17E C 0.5492(5) 0.3224(3) 0.1863(3) 0.070(2) Uiso 1 1 d DU . .
H17J H 0.5125 0.3557 0.1643 0.084 Uiso 1 1 calc R . .
H17N H 0.5150 0.2916 0.1882 0.084 Uiso 1 1 calc R . .
C18E C 0.6502(6) 0.3045(4) 0.1589(4) 0.105(3) Uiso 1 1 d DU . .
H17G H 0.6489 0.2951 0.1219 0.158 Uiso 1 1 calc R . .
H17H H 0.6866 0.2710 0.1801 0.158 Uiso 1 1 calc R . .
H17I H 0.6841 0.3351 0.1560 0.158 Uiso 1 1 calc R . .
C19E C 0.2878(5) 0.4348(3) 0.3959(3) 0.070(2) Uiso 1 1 d DU . .
H17B H 0.2671 0.4691 0.3704 0.084 Uiso 1 1 calc R . .
H17C H 0.3046 0.4466 0.4289 0.084 Uiso 1 1 calc R . .
C20E C 0.2028(5) 0.4070(3) 0.4124(3) 0.071(2) Uiso 1 1 d DU . .
H17D H 0.1436 0.4341 0.4289 0.106 Uiso 1 1 calc R . .
H17E H 0.2217 0.3743 0.4393 0.106 Uiso 1 1 calc R . .
H17F H 0.1872 0.3944 0.3799 0.106 Uiso 1 1 calc R . .
C1S C 0.8496(7) 0.0448(4) 1.0365(4) 0.107(3) Uiso 1 1 d DU . .
H19Q H 0.8405 0.0577 0.9993 0.129 Uiso 1 1 calc R . .
C2S C 0.6987(11) 0.0072(7) 1.0364(7) 0.244(8) Uiso 1 1 d DU . .
H19K H 0.7027 0.0226 0.9976 0.365 Uiso 1 1 calc R . .
H19L H 0.6342 0.0261 1.0565 0.365 Uiso 1 1 calc R . .
H19M H 0.7041 -0.0335 1.0391 0.365 Uiso 1 1 calc R . .
C3S C 0.7871(11) -0.0106(6) 1.1167(5) 0.191(6) Uiso 1 1 d DU . .
H19N H 0.8509 -0.0103 1.1280 0.286 Uiso 1 1 calc R . .
H19O H 0.7827 -0.0498 1.1178 0.286 Uiso 1 1 calc R . .
H19P H 0.7312 0.0097 1.1420 0.286 Uiso 1 1 calc R . .
C4S C 1.3028(5) 0.1130(3) 0.9919(3) 0.0468(19) Uiso 1 1 d DU . .
H19D H 1.3094 0.1184 1.0282 0.056 Uiso 1 1 calc R . .
C5S C 1.3763(6) 0.0910(3) 0.9004(3) 0.084(3) Uiso 1 1 d DU . .
H19E H 1.3058 0.0939 0.8978 0.125 Uiso 1 1 calc R . .
H19F H 1.4166 0.0530 0.8925 0.125 Uiso 1 1 calc R . .
H19G H 1.4006 0.1193 0.8735 0.125 Uiso 1 1 calc R . .
C6S C 1.4867(6) 0.0948(3) 0.9704(3) 0.083(3) Uiso 1 1 d DU . .
H19H H 1.4806 0.1023 1.0089 0.124 Uiso 1 1 calc R . .
H19I H 1.5191 0.1219 0.9463 0.124 Uiso 1 1 calc R . .
H19J H 1.5275 0.0562 0.9657 0.124 Uiso 1 1 calc R . .
C7S C 0.4937(10) 0.3046(5) 0.6566(6) 0.170(5) Uiso 1 1 d DU . .
H19X H 0.4871 0.3129 0.6186 0.203 Uiso 1 1 calc R . .
C8S C 0.6446(12) 0.3491(7) 0.6407(7) 0.252(8) Uiso 1 1 d DU . .
H19U H 0.6311 0.3556 0.6025 0.378 Uiso 1 1 calc R . .
H19V H 0.7129 0.3255 0.6423 0.378 Uiso 1 1 calc R . .
H19W H 0.6380 0.3855 0.6544 0.378 Uiso 1 1 calc R . .
C9S C 0.5728(13) 0.3136(7) 0.7360(7) 0.246(8) Uiso 1 1 d DU . .
H19R H 0.5218 0.2944 0.7555 0.368 Uiso 1 1 calc R . .
H19S H 0.5595 0.3512 0.7485 0.368 Uiso 1 1 calc R . .
H19T H 0.6394 0.2914 0.7437 0.368 Uiso 1 1 calc R . .
C10S C 0.0446(6) 0.2276(3) 0.7309(3) 0.064(2) Uiso 1 1 d DU . .
H20J H 0.0399 0.2196 0.6951 0.077 Uiso 1 1 calc R . .
C11S C -0.1403(7) 0.2500(5) 0.7476(5) 0.135(4) Uiso 1 1 d DU . .
H20G H -0.1290 0.2425 0.7089 0.202 Uiso 1 1 calc R . .
H20H H -0.1802 0.2889 0.7512 0.202 Uiso 1 1 calc R . .
H20I H -0.1766 0.2236 0.7699 0.202 Uiso 1 1 calc R . .
C12S C -0.0429(6) 0.2541(3) 0.8222(3) 0.083(3) Uiso 1 1 d DU . .
H20D H 0.0263 0.2466 0.8298 0.125 Uiso 1 1 calc R . .
H20E H -0.0788 0.2299 0.8482 0.125 Uiso 1 1 calc R . .
H20F H -0.0768 0.2940 0.8262 0.125 Uiso 1 1 calc R . .
C13S C 0.4147(8) 0.8944(4) 0.2890(4) 0.107(3) Uiso 1 1 d DU . .
H20W H 0.4042 0.9089 0.3237 0.128 Uiso 1 1 calc R . .
C14S C 0.2469(7) 0.9458(4) 0.2822(4) 0.106(3) Uiso 1 1 d DU . .
H20N H 0.1945 0.9530 0.2585 0.160 Uiso 1 1 calc R . .
H20O H 0.2621 0.9816 0.2861 0.160 Uiso 1 1 calc R . .
H20P H 0.2234 0.9287 0.3186 0.160 Uiso 1 1 calc R . .
C15S C 0.3382(9) 0.8868(5) 0.2069(4) 0.150(4) Uiso 1 1 d DU . .
H20Q H 0.4047 0.8624 0.1958 0.225 Uiso 1 1 calc R . .
H20R H 0.3234 0.9188 0.1786 0.225 Uiso 1 1 calc R . .
H20S H 0.2874 0.8651 0.2111 0.225 Uiso 1 1 calc R . .
C16S C 0.5111(10) 0.8194(6) 0.4355(5) 0.164(5) Uiso 1 1 d DU . .
H21O H 0.5402 0.7798 0.4356 0.197 Uiso 1 1 calc R . .
C17S C 0.3947(15) 0.8974(7) 0.4872(8) 0.284(10) Uiso 1 1 d DU . .
H21I H 0.3600 0.9004 0.5250 0.426 Uiso 1 1 calc R . .
H21J H 0.3456 0.9103 0.4614 0.426 Uiso 1 1 calc R . .
H21K H 0.4430 0.9210 0.4797 0.426 Uiso 1 1 calc R . .
C18S C 0.4383(19) 0.8003(9) 0.5319(9) 0.370(13) Uiso 1 1 d DU . .
H21F H 0.3967 0.8208 0.5624 0.556 Uiso 1 1 calc R . .
H21G H 0.5057 0.7827 0.5415 0.556 Uiso 1 1 calc R . .
H21H H 0.4077 0.7709 0.5250 0.556 Uiso 1 1 calc R . .
C19S C 0.8312(13) 0.8111(9) 0.3267(8) 0.270(9) Uiso 1 1 d DU . .
H20X H 0.8394 0.8439 0.3030 0.324 Uiso 1 1 calc R . .
C20S C 0.913(2) 0.7517(12) 0.3999(11) 0.414(16) Uiso 1 1 d DU . .
H20T H 0.8439 0.7496 0.4131 0.621 Uiso 1 1 calc R . .
H20U H 0.9299 0.7792 0.4194 0.621 Uiso 1 1 calc R . .
H20V H 0.9589 0.7144 0.4069 0.621 Uiso 1 1 calc R . .
C21S C 1.0125(17) 0.7812(11) 0.3053(10) 0.369(14) Uiso 1 1 d DU . .
H20K H 0.9967 0.8204 0.2885 0.554 Uiso 1 1 calc R . .
H20L H 1.0336 0.7555 0.2762 0.554 Uiso 1 1 calc R . .
H20M H 1.0670 0.7754 0.3273 0.554 Uiso 1 1 calc R . .
C22S C 0.6729(15) 0.8438(8) 0.1851(8) 0.234(9) Uiso 1 1 d DU . .
H21P H 0.6024 0.8595 0.1907 0.281 Uiso 1 1 calc R . .
C23S C 0.777(3) 0.7839(13) 0.1167(16) 0.58(3) Uiso 1 1 d DU . .
H21L H 0.8158 0.7660 0.1466 0.873 Uiso 1 1 calc R . .
H21M H 0.8223 0.7877 0.0824 0.873 Uiso 1 1 calc R . .
H21N H 0.7323 0.7605 0.1122 0.873 Uiso 1 1 calc R . .
C24S C 0.6355(19) 0.8631(11) 0.0928(10) 0.391(15) Uiso 1 1 d DU . .
H21C H 0.6134 0.9044 0.0920 0.586 Uiso 1 1 calc R . .
H21D H 0.5781 0.8467 0.1067 0.586 Uiso 1 1 calc R . .
H21E H 0.6633 0.8526 0.0555 0.586 Uiso 1 1 calc R . .
O1S O 0.9138(4) 0.05725(17) 1.0471(2) 0.0608(13) Uani 1 1 d DU . .
O2S O 1.2186(3) 0.11775(15) 0.98129(17) 0.0457(11) Uani 1 1 d DU . .
O3S O 0.4369(4) 0.2820(2) 0.6864(2) 0.0683(14) Uani 1 1 d DU . .
O4S O 0.1259(4) 0.22419(18) 0.7422(2) 0.0652(14) Uani 1 1 d DU . .
O5S O 0.4910(5) 0.8664(2) 0.2737(3) 0.112(2) Uani 1 1 d DU . .
O6S O 0.5301(6) 0.8502(2) 0.3971(3) 0.139(2) Uani 1 1 d DU . .
O7S O 0.7489(6) 0.8076(2) 0.3422(4) 0.152(3) Uani 1 1 d DU . .
O8S O 0.7096(7) 0.8302(3) 0.2258(4) 0.152(3) Uani 1 1 d DU . .
N1S N 0.7818(6) 0.0172(3) 1.0604(3) 0.100(2) Uiso 1 1 d DU . .
N2S N 1.3853(4) 0.1009(2) 0.9559(2) 0.0574(16) Uiso 1 1 d DU . .
N3S N 0.5695(10) 0.3193(5) 0.6762(6) 0.197(5) Uiso 1 1 d DU . .
N4S N -0.0421(5) 0.2423(3) 0.7669(3) 0.0747(19) Uiso 1 1 d DU . .
N5S N 0.3368(6) 0.9075(3) 0.2577(3) 0.110(2) Uiso 1 1 d DU . .
N6S N 0.4456(9) 0.8410(5) 0.4809(5) 0.178(4) Uiso 1 1 d DU . .
N7S N 0.9242(15) 0.7696(9) 0.3404(10) 0.326(9) Uiso 1 1 d DU . .
N8S N 0.7153(15) 0.8407(8) 0.1303(8) 0.302(8) Uiso 1 1 d DU . .

loop_
_atom_site_aniso_label
_atom_site_aniso_U_11
_atom_site_aniso_U_22
_atom_site_aniso_U_33
_atom_site_aniso_U_23
_atom_site_aniso_U_13
_atom_site_aniso_U_12
Cu1 0.0552(6) 0.0256(4) 0.0208(5) -0.0072(3) -0.0092(4) 0.0067(4)
Cu2 0.0600(6) 0.0303(4) 0.0231(5) -0.0043(3) -0.0085(4) 0.0064(4)
Cu3 0.1038(8) 0.0278(5) 0.1323(9) -0.0051(5) -0.0411(7) -0.0247(5)
Cl1 0.0656(18) 0.278(4) 0.122(2) -0.064(2) 0.0135(16) -0.021(2)
Cl2 0.0640(14) 0.0735(12) 0.0576(13) -0.0131(9) -0.0099(10) -0.0124(10)
Cl3 0.0811(16) 0.1198(18) 0.0884(17) -0.0356(13) -0.0428(13) 0.0112(13)
Cl4 0.0800(15) 0.0457(10) 0.0491(12) 0.0089(8) -0.0072(10) -0.0178(9)
Cl5 0.1137(19) 0.0585(12) 0.1056(18) 0.0085(11) -0.0238(14) -0.0459(12)
Cl6 0.331(5) 0.104(2) 0.158(3) -0.0478(19) -0.105(3) 0.017(3)
Cl7 0.210(4) 0.201(4) 0.261(5) -0.062(3) -0.076(4) -0.018(3)
Cl8 0.197(4) 0.095(2) 0.336(6) -0.022(3) 0.061(4) -0.037(2)
Cl9 0.0767(16) 0.0782(14) 0.137(2) 0.0173(13) -0.0135(14) -0.0499(12)
Cl10 0.0954(16) 0.0833(13) 0.0475(12) 0.0161(10) -0.0157(11) -0.0373(12)
C1A 0.069(4) 0.065(4) 0.028(3) -0.006(3) -0.006(3) -0.015(4)
C2A 0.063(4) 0.049(4) 0.036(4) -0.012(3) -0.009(3) -0.018(3)
C3A 0.077(5) 0.047(4) 0.023(3) 0.003(3) -0.023(3) -0.014(4)
C4A 0.079(5) 0.052(4) 0.030(4) -0.001(3) -0.010(3) -0.024(4)
C5A 0.060(4) 0.083(5) 0.038(4) -0.015(4) 0.000(3) -0.028(4)
C6A 0.070(5) 0.109(6) 0.040(4) -0.032(4) -0.007(3) -0.006(5)
C7A 0.063(5) 0.137(7) 0.061(5) -0.027(5) -0.012(4) -0.028(5)
C8A 0.059(5) 0.133(8) 0.075(5) -0.021(6) -0.023(4) -0.028(5)
C9A 0.058(5) 0.151(8) 0.065(5) -0.014(6) 0.000(4) -0.021(5)
C10A 0.084(5) 0.117(6) 0.034(4) -0.020(4) -0.010(4) -0.024(5)
C11A 0.041(4) 0.086(4) 0.035(4) -0.021(3) -0.005(3) -0.023(4)
C12A 0.065(5) 0.074(4) 0.040(4) -0.006(3) -0.014(4) -0.014(4)
C13A 0.043(4) 0.079(4) 0.038(4) -0.016(3) -0.010(4) -0.027(4)
C14A 0.044(4) 0.067(4) 0.025(3) -0.006(3) -0.001(3) -0.020(4)
C15A 0.046(4) 0.062(4) 0.032(4) -0.009(3) 0.002(3) -0.013(3)
C16A 0.038(4) 0.084(4) 0.034(4) -0.013(3) -0.005(3) -0.020(4)
C17A 0.030(4) 0.092(5) 0.042(4) -0.018(3) 0.007(3) -0.014(4)
C18A 0.056(5) 0.081(5) 0.047(4) -0.019(3) -0.014(4) -0.007(4)
C19A 0.034(4) 0.081(4) 0.054(4) -0.020(3) -0.001(4) -0.029(4)
C20A 0.046(4) 0.067(4) 0.042(4) -0.003(3) -0.020(3) -0.025(4)
C21A 0.060(4) 0.034(3) 0.024(3) -0.009(3) -0.002(3) -0.021(3)
C22A 0.065(4) 0.032(3) 0.031(4) -0.006(3) -0.006(3) -0.020(3)
C23A 0.055(4) 0.048(4) 0.020(3) -0.009(3) 0.006(3) -0.023(3)
C24A 0.073(5) 0.054(4) 0.027(3) -0.012(3) -0.009(3) -0.032(4)
C25A 0.072(4) 0.030(3) 0.033(4) -0.011(3) -0.011(3) -0.014(3)
C26A 0.062(4) 0.029(3) 0.028(3) 0.004(3) -0.007(3) -0.016(3)
C27A 0.071(5) 0.039(4) 0.033(4) -0.008(3) -0.018(3) -0.024(3)
C28A 0.064(5) 0.085(5) 0.039(4) -0.032(4) -0.005(4) -0.001(4)
C29A 0.076(5) 0.051(4) 0.063(5) -0.023(4) -0.037(4) 0.007(4)
C30A 0.080(4) 0.048(4) 0.025(4) -0.007(3) -0.018(3) -0.023(3)
C31A 0.044(4) 0.042(3) 0.032(3) -0.001(3) -0.011(3) -0.029(3)
C32A 0.047(4) 0.031(3) 0.028(3) -0.002(3) -0.002(3) -0.009(3)
C33A 0.047(4) 0.044(3) 0.031(3) -0.017(3) 0.006(3) -0.014(3)
C34A 0.035(4) 0.053(3) 0.024(3) -0.005(3) -0.006(3) -0.014(3)
C35A 0.037(4) 0.035(3) 0.034(3) -0.002(2) 0.005(3) -0.006(3)
C36A 0.037(4) 0.044(3) 0.029(3) -0.005(3) -0.001(3) -0.018(3)
C37A 0.050(4) 0.046(3) 0.031(4) -0.005(3) -0.004(3) -0.012(3)
C38A 0.052(4) 0.035(3) 0.046(4) -0.009(3) -0.010(4) -0.015(3)
C39A 0.052(5) 0.041(3) 0.034(4) 0.002(3) -0.007(3) -0.019(3)
C40A 0.031(4) 0.039(3) 0.041(4) 0.002(3) -0.005(3) -0.013(3)
C41A 0.067(4) 0.028(3) 0.097(6) 0.004(3) 0.014(5) 0.004(3)
C42A 0.080(5) 0.025(4) 0.147(8) 0.000(4) 0.033(6) -0.019(4)
C43A 0.050(5) 0.043(4) 0.142(8) -0.003(4) 0.004(5) 0.010(3)
C44A 0.056(4) 0.027(3) 0.077(5) -0.017(3) 0.003(4) 0.010(3)
C45A 0.061(4) 0.021(3) 0.056(5) -0.006(3) 0.001(4) 0.004(3)
C46A 0.050(4) 0.022(3) 0.064(5) 0.004(3) 0.000(4) 0.006(3)
C47A 0.058(4) 0.036(4) 0.074(6) -0.009(4) -0.015(4) 0.010(3)
C48A 0.058(5) 0.052(4) 0.081(6) -0.009(4) 0.003(4) -0.011(3)
C49A 0.080(5) 0.042(4) 0.065(5) 0.001(4) -0.011(5) -0.011(4)
C50A 0.062(4) 0.034(4) 0.070(5) -0.005(3) -0.025(4) -0.002(3)
C51A 0.070(5) 0.018(3) 0.104(6) 0.005(3) 0.001(4) -0.011(3)
C52A 0.110(7) 0.032(4) 0.110(7) -0.006(4) -0.019(5) 0.011(4)
C53A 0.112(7) 0.036(4) 0.124(7) -0.016(4) -0.031(6) 0.010(4)
C54A 0.091(6) 0.019(3) 0.095(6) 0.004(3) -0.009(4) 0.017(3)
C55A 0.099(6) 0.025(4) 0.092(6) -0.001(3) 0.000(4) -0.006(4)
C56A 0.072(5) 0.018(3) 0.105(6) 0.019(3) -0.013(4) -0.008(3)
C57A 0.085(6) 0.040(4) 0.131(7) 0.017(4) -0.042(6) -0.003(4)
C58A 0.205(11) 0.052(5) 0.157(9) -0.005(5) -0.096(8) 0.024(6)
C59A 0.159(9) 0.055(5) 0.139(8) -0.013(5) -0.057(7) 0.006(5)
C60A 0.125(8) 0.043(4) 0.094(6) -0.003(4) -0.020(5) -0.004(4)
C61A 0.130(9) 0.056(5) 0.190(10) 0.014(5) 0.045(6) 0.026(5)
C62A 0.183(11) 0.085(7) 0.154(10) 0.010(6) 0.012(7) 0.081(7)
C63A 0.182(12) 0.125(8) 0.153(10) -0.013(7) -0.011(8) 0.055(8)
C65A 0.092(8) 0.070(5) 0.174(9) -0.023(6) 0.010(6) 0.010(5)
C66A 0.102(8) 0.057(5) 0.192(10) -0.029(6) 0.038(6) 0.003(5)
C67A 0.239(15) 0.108(9) 0.224(15) -0.048(8) 0.008(10) -0.010(9)
C68A 0.241(15) 0.097(7) 0.191(12) -0.031(7) 0.007(8) -0.041(8)
C69A 0.212(12) 0.103(7) 0.155(10) -0.019(7) 0.005(8) -0.025(8)
C70A 0.122(9) 0.082(6) 0.179(10) -0.017(6) -0.002(7) -0.003(6)
C71A 0.116(8) 0.059(5) 0.280(14) -0.012(6) 0.041(8) 0.011(5)
C72A 0.155(9) 0.034(4) 0.298(14) 0.022(7) 0.095(10) 0.016(5)
C73A 0.145(9) 0.051(5) 0.298(15) 0.012(7) 0.077(9) 0.025(5)
C74A 0.137(8) 0.039(5) 0.306(15) 0.024(7) 0.062(9) 0.031(5)
C75A 0.149(8) 0.051(5) 0.195(11) -0.013(7) 0.061(8) 0.016(5)
C76A 0.102(7) 0.052(4) 0.198(11) -0.021(6) 0.017(7) 0.003(4)
C77A 0.135(8) 0.061(5) 0.178(11) -0.008(6) 0.053(8) 0.009(5)
C78A 0.127(8) 0.082(6) 0.207(12) -0.013(8) 0.042(8) -0.008(5)
C79A 0.159(9) 0.067(5) 0.194(12) -0.016(7) 0.042(9) -0.009(6)
C80A 0.155(8) 0.064(5) 0.136(10) -0.013(6) 0.044(8) 0.004(5)
C81A 0.046(4) 0.043(3) 0.037(3) -0.011(3) -0.002(3) -0.015(3)
C82A 0.064(5) 0.034(3) 0.032(3) 0.001(3) -0.001(3) -0.025(3)
C83A 0.052(4) 0.036(3) 0.037(4) -0.010(3) 0.012(3) -0.009(3)
C84A 0.034(4) 0.029(3) 0.051(4) -0.004(3) -0.008(3) -0.005(3)
C85A 0.041(4) 0.035(3) 0.038(3) -0.002(2) -0.003(3) -0.019(3)
C86A 0.044(4) 0.039(3) 0.028(3) -0.008(2) 0.011(3) -0.022(3)
C87A 0.042(4) 0.055(4) 0.033(3) -0.009(3) 0.011(3) -0.028(3)
C88A 0.061(5) 0.075(4) 0.035(4) -0.009(3) -0.004(4) -0.025(4)
C89A 0.061(5) 0.064(4) 0.037(4) 0.010(3) -0.009(4) -0.038(4)
C90A 0.036(4) 0.044(3) 0.051(4) -0.005(3) 0.001(3) -0.019(3)
C91A 0.054(4) 0.031(3) 0.034(4) -0.005(3) -0.018(3) -0.009(3)
C92A 0.061(4) 0.027(3) 0.040(4) -0.007(3) -0.012(3) -0.013(3)
C93A 0.061(5) 0.040(3) 0.078(5) -0.016(3) -0.011(4) -0.017(3)
C94A 0.074(5) 0.033(3) 0.089(6) -0.010(3) -0.018(4) -0.019(3)
C95A 0.068(4) 0.035(3) 0.060(5) -0.011(3) -0.015(4) -0.016(3)
C96A 0.057(4) 0.034(3) 0.038(4) 0.005(3) -0.012(3) -0.018(3)
C97A 0.054(4) 0.028(3) 0.047(4) 0.004(3) -0.010(3) -0.016(3)
C98A 0.066(5) 0.040(4) 0.079(5) 0.003(3) -0.006(4) -0.018(3)
C99A 0.065(5) 0.060(4) 0.063(5) 0.005(4) -0.016(4) -0.038(4)
C100 0.073(4) 0.041(4) 0.075(5) -0.002(3) -0.022(4) -0.027(3)
C1B 0.073(5) 0.058(4) 0.025(4) 0.000(3) 0.001(3) -0.018(4)
C2B 0.066(5) 0.059(4) 0.036(4) -0.018(3) -0.006(4) -0.012(4)
C3B 0.074(5) 0.041(4) 0.030(4) -0.019(3) -0.002(3) -0.001(3)
N1B 0.081(4) 0.053(3) 0.023(3) -0.015(3) -0.031(3) 0.006(3)
C4B 0.046(4) 0.049(4) 0.029(4) -0.002(3) -0.004(3) -0.007(3)
C5B 0.065(5) 0.047(4) 0.032(4) -0.001(3) -0.020(3) -0.002(3)
C6B 0.081(6) 0.076(5) 0.034(4) -0.012(4) -0.012(4) -0.015(4)
C7B 0.075(5) 0.073(5) 0.037(4) -0.014(4) -0.005(4) -0.028(4)
C11B 0.053(5) 0.036(3) 0.024(3) -0.008(3) 0.000(3) -0.007(3)
C12B 0.066(5) 0.038(4) 0.022(3) 0.005(3) -0.005(3) -0.013(3)
C13B 0.052(4) 0.029(3) 0.031(4) -0.002(3) -0.011(3) -0.003(3)
N2B 0.062(4) 0.019(3) 0.030(3) -0.001(2) -0.021(3) 0.004(2)
C14B 0.069(5) 0.039(4) 0.028(4) -0.003(3) -0.008(3) -0.017(3)
C15B 0.067(5) 0.039(4) 0.029(4) -0.007(3) -0.001(3) -0.018(3)
C8B 0.039(4) 0.077(5) 0.035(4) -0.014(3) -0.003(4) -0.012(4)
C9B 0.060(5) 0.062(4) 0.031(4) -0.007(3) -0.004(4) -0.014(4)
C21B 0.075(5) 0.034(4) 0.031(4) 0.001(3) -0.016(3) -0.019(3)
C22B 0.060(5) 0.077(5) 0.027(4) -0.006(4) -0.013(3) -0.003(4)
C23B 0.059(5) 0.062(5) 0.030(4) -0.003(3) -0.006(3) 0.006(4)
N3B 0.058(4) 0.022(3) 0.039(3) 0.002(2) -0.012(3) 0.004(3)
C24B 0.053(5) 0.049(4) 0.045(4) -0.017(4) -0.015(4) 0.005(3)
C25B 0.061(4) 0.051(4) 0.026(4) -0.008(3) 0.007(3) -0.004(3)
C26B 0.064(5) 0.052(4) 0.036(4) -0.001(4) -0.008(4) -0.018(4)
C27B 0.068(5) 0.042(4) 0.034(4) 0.000(3) -0.008(4) -0.022(3)
C31B 0.043(4) 0.040(4) 0.031(3) -0.001(3) -0.012(3) -0.010(3)
C32B 0.053(5) 0.036(3) 0.035(4) -0.010(3) -0.003(3) -0.022(3)
C33B 0.043(4) 0.037(3) 0.026(3) -0.006(3) 0.000(3) -0.010(3)
N4B 0.046(4) 0.049(3) 0.012(3) -0.008(2) -0.005(3) 0.000(3)
C34B 0.054(5) 0.041(4) 0.031(4) 0.000(3) -0.006(3) 0.001(3)
C35B 0.052(4) 0.037(4) 0.036(4) 0.005(3) 0.003(3) -0.019(3)
C28B 0.044(4) 0.048(4) 0.023(3) -0.003(3) -0.006(3) -0.004(3)
C29B 0.040(4) 0.042(4) 0.035(3) -0.006(3) 0.006(4) -0.018(3)
C41B 0.051(4) 0.018(3) 0.040(4) -0.012(3) -0.014(3) 0.008(3)
C42B 0.061(5) 0.028(3) 0.054(5) -0.010(3) -0.004(4) 0.008(3)
C43B 0.074(5) 0.030(3) 0.031(4) -0.002(3) 0.010(3) -0.002(3)
N5B 0.049(4) 0.024(3) 0.029(3) -0.004(2) -0.007(3) 0.004(2)
C44B 0.048(4) 0.045(4) 0.035(4) 0.011(3) 0.002(3) 0.013(3)
C45B 0.077(5) 0.023(3) 0.034(4) 0.019(3) -0.004(3) -0.002(3)
C46B 0.068(5) 0.026(3) 0.065(5) -0.009(3) -0.015(4) -0.001(3)
C47B 0.060(5) 0.033(3) 0.064(5) -0.005(3) 0.002(4) 0.004(3)
C51B 0.060(5) 0.029(3) 0.074(6) -0.007(4) -0.009(4) 0.008(3)
C52B 0.063(5) 0.030(4) 0.096(6) -0.005(4) -0.025(4) 0.001(3)
C53B 0.061(5) 0.045(4) 0.056(5) -0.006(4) -0.009(4) -0.002(4)
N6B 0.068(4) 0.037(3) 0.021(3) -0.013(2) -0.017(3) 0.005(3)
C54B 0.066(5) 0.024(3) 0.053(5) -0.008(3) -0.014(4) 0.005(3)
C55B 0.078(5) 0.028(3) 0.060(5) -0.016(3) -0.017(4) -0.003(3)
C48B 0.097(7) 0.027(4) 0.124(8) -0.013(4) -0.027(6) 0.006(4)
C49B 0.081(6) 0.041(4) 0.105(7) -0.016(4) -0.031(5) 0.003(4)
C61B 0.080(6) 0.035(4) 0.094(7) -0.009(4) 0.005(5) 0.002(4)
C62B 0.080(6) 0.046(4) 0.101(7) 0.016(4) -0.034(5) -0.004(4)
C63B 0.067(5) 0.042(4) 0.067(6) 0.003(4) -0.022(4) 0.000(3)
N7B 0.058(4) 0.040(3) 0.029(3) -0.002(3) -0.008(3) 0.011(3)
C64B 0.070(5) 0.041(4) 0.057(5) -0.004(4) -0.013(4) -0.005(3)
C65B 0.094(6) 0.043(4) 0.079(6) -0.017(4) -0.014(5) -0.005(4)
C66B 0.084(6) 0.051(4) 0.132(8) -0.005(5) -0.009(6) 0.004(4)
C67B 0.074(6) 0.028(4) 0.147(8) 0.004(4) 0.026(6) 0.005(4)
C71B 0.134(8) 0.052(5) 0.137(9) 0.013(5) 0.051(6) 0.021(5)
C72B 0.105(7) 0.045(4) 0.147(9) 0.005(5) 0.056(6) 0.005(4)
C73B 0.089(6) 0.037(4) 0.072(6) 0.000(4) 0.018(4) -0.010(4)
N8B 0.061(4) 0.054(3) 0.024(3) -0.009(3) -0.007(3) -0.004(3)
C74B 0.052(5) 0.045(4) 0.057(5) -0.002(3) 0.006(4) -0.008(3)
C75B 0.086(6) 0.047(4) 0.091(7) -0.001(4) 0.027(5) -0.001(4)
C68B 0.150(9) 0.040(5) 0.247(13) 0.023(7) 0.088(9) 0.020(5)
C69B 0.129(9) 0.049(5) 0.205(11) 0.025(6) 0.103(8) 0.018(5)
C81B 0.075(5) 0.034(3) 0.042(4) -0.002(3) -0.001(4) -0.034(3)
C82B 0.082(5) 0.031(3) 0.073(5) 0.001(3) -0.020(4) -0.027(4)
C83B 0.110(7) 0.040(4) 0.078(5) -0.016(3) -0.014(5) -0.030(4)
N9B 0.078(4) 0.026(3) 0.104(5) -0.004(3) -0.023(4) -0.027(3)
C84B 0.092(6) 0.033(4) 0.108(6) 0.007(4) -0.043(5) -0.016(4)
C85B 0.084(6) 0.040(4) 0.087(5) -0.001(3) -0.041(5) -0.028(4)
C86B 0.074(5) 0.036(3) 0.054(5) 0.008(3) -0.016(4) -0.028(4)
C87B 0.041(4) 0.036(3) 0.039(4) -0.010(3) -0.008(3) -0.009(3)
C88B 0.068(5) 0.043(4) 0.097(6) -0.019(4) 0.004(4) -0.025(4)
C89B 0.078(6) 0.041(4) 0.126(7) -0.019(4) -0.013(5) -0.018(4)
C91B 0.087(6) 0.044(4) 0.107(6) -0.017(4) -0.005(5) -0.029(4)
C92B 0.097(6) 0.031(3) 0.106(6) -0.027(4) -0.002(5) -0.024(3)
C93B 0.097(6) 0.041(4) 0.113(7) -0.006(4) -0.020(5) -0.030(4)
N10B 0.106(5) 0.024(3) 0.147(6) -0.010(3) -0.038(4) -0.028(3)
C94B 0.095(6) 0.033(4) 0.197(10) -0.017(5) -0.018(6) -0.023(4)
C95B 0.076(5) 0.033(4) 0.210(10) -0.021(5) -0.003(6) -0.018(4)
O1E 0.055(3) 0.069(3) 0.031(3) -0.005(2) -0.011(2) -0.011(2)
O2E 0.103(4) 0.075(3) 0.043(3) -0.002(2) -0.015(3) -0.035(3)
O3E 0.059(3) 0.056(3) 0.033(3) -0.016(2) -0.008(2) 0.003(2)
O4E 0.086(4) 0.039(2) 0.037(3) -0.0159(19) -0.004(2) -0.017(2)
O5E 0.068(4) 0.066(4) 0.255(9) -0.020(4) 0.020(5) -0.009(3)
O6E 0.120(5) 0.051(3) 0.150(6) -0.030(3) -0.047(4) 0.017(3)
O7E 0.249(11) 0.147(7) 0.216(10) 0.008(7) -0.006(7) 0.083(7)
O8E 0.264(10) 0.056(4) 0.300(11) 0.042(5) 0.137(9) 0.008(5)
O9E 0.104(4) 0.043(2) 0.037(3) 0.004(2) -0.019(3) -0.036(2)
O10E 0.052(3) 0.040(2) 0.083(4) -0.024(2) -0.007(3) -0.009(2)
C1E 0.062(5) 0.081(5) 0.060(5) -0.019(4) -0.017(4) 0.009(4)
C2E 0.050(5) 0.144(7) 0.073(6) -0.049(5) -0.012(4) -0.013(5)
O1S 0.062(3) 0.041(3) 0.086(4) -0.025(2) -0.025(3) -0.004(2)
O2S 0.060(3) 0.035(2) 0.039(3) -0.011(2) -0.005(2) -0.003(2)
O3S 0.062(3) 0.073(3) 0.069(4) -0.003(3) -0.015(3) -0.014(3)
O4S 0.058(3) 0.051(3) 0.080(4) 0.015(3) -0.007(3) -0.016(3)
O5S 0.129(5) 0.048(3) 0.166(6) 0.007(3) -0.050(4) -0.025(3)
O6S 0.266(7) 0.066(4) 0.121(5) -0.005(3) -0.030(4) -0.102(5)
O7S 0.155(6) 0.046(3) 0.279(8) 0.008(4) -0.104(6) -0.031(4)
O8S 0.187(7) 0.075(4) 0.204(6) -0.031(5) 0.012(5) -0.064(5)

loop_
_atom_type_symbol
_atom_type_description
_atom_type_scat_dispersion_real
_atom_type_scat_dispersion_imag
_atom_type_scat_source
C C 0.0033 0.0016 'International Tables Vol C Tables 4.2.6.8 and 6.1.1.4'
H H 0.0000 0.0000 'International Tables Vol C Tables 4.2.6.8 and 6.1.1.4'
N N 0.0061 0.0033 'International Tables Vol C Tables 4.2.6.8 and 6.1.1.4'
O O 0.0106 0.0060 'International Tables Vol C Tables 4.2.6.8 and 6.1.1.4'
Cl Cl 0.1484 0.1585 'International Tables Vol C Tables 4.2.6.8 and 6.1.1.4'
Cu Cu 0.3201 1.2651 'International Tables Vol C Tables 4.2.6.8 and 6.1.1.4'

loop_
_geom_angle_atom_site_label_1
_geom_angle_atom_site_label_2
_geom_angle_atom_site_label_3
_geom_angle
_geom_angle_site_symmetry_1
_geom_angle_site_symmetry_3
_geom_angle_publ_flag
N2B Cu1 N6B 91.47(15) 1_556 1_645 ?
N2B Cu1 N5B 90.0(14) 1_556 . ?
N6B Cu1 N5B 177.5(15) 1_645 . ?
N2B Cu1 N1B 176.9(15) 1_556 . ?
N6B Cu1 N1B 88.8(16) 1_645 . ?
N5B Cu1 N1B 89.83(15) . . ?
N2B Cu1 O1S 91.0(15) 1_556 . ?
N6B Cu1 O1S 87.5(16) 1_645 . ?
N5B Cu1 O1S 90.40(15) . . ?
N1B Cu1 O1S 92.16(17) . . ?
N2B Cu1 O2S 91.0(15) 1_556 . ?
N6B Cu1 O2S 92.3(16) 1_645 . ?
N5B Cu1 O2S 89.74(14) . . ?
N1B Cu1 O2S 85.87(16) . . ?
O1S Cu1 O2S 178.02(16) . . ?
N3B Cu2 N8B 90.39(16) . 1_645 ?
N3B Cu2 N7B 90.31(16) . . ?
N8B Cu2 N7B 179.1(18) 1_645 . ?
N3B Cu2 N4B 177.8(14) . 1_554 ?
N8B Cu2 N4B 89.51(16) 1_645 1_554 ?
N7B Cu2 N4B 89.8(14) . 1_554 ?
N3B Cu2 O4S 88.25(18) . . ?
N8B Cu2 O4S 88.6(19) 1_645 . ?
N7B Cu2 O4S 91.93(17) . . ?
N4B Cu2 O4S 94.0(14) 1_554 . ?
N3B Cu2 O3S 87.34(17) . . ?
N8B Cu2 O3S 90.4(19) 1_645 . ?
N7B Cu2 O3S 89.07(17) . . ?
N4B Cu2 O3S 90.4(14) 1_554 . ?
O4S Cu2 O3S 175.48(18) . . ?
N9B Cu3 N10B 176.7(18) 1_565 . ?
N9B Cu3 O7S 91.3(16) 1_565 . ?
N10B Cu3 O7S 91.1(2) . . ?
N9B Cu3 O5S 91.1(16) 1_565 . ?
N10B Cu3 O5S 86.7(2) . . ?
O7S Cu3 O5S 173.4(4) . . ?
N9B Cu3 O6S 86.6(16) 1_565 . ?
N10B Cu3 O6S 91.0(2) . . ?
O7S Cu3 O6S 92.2(3) . . ?
O5S Cu3 O6S 94.0(3) . . ?
N9B Cu3 O8S 91.0(16) 1_565 . ?
N10B Cu3 O8S 91.4(2) . . ?
O7S Cu3 O8S 86.5(4) . . ?
O5S Cu3 O8S 87.4(3) . . ?
O6S Cu3 O8S 177.3(2) . . ?
C2A C1A C6A 120.0 . . ?
C2A C1A C11A 120.1(3) . . ?
C6A C1A C11A 119.9(3) . . ?
O1E C2A C3A 124.0(4) . . ?
O1E C2A C1A 115.9(4) . . ?
C3A C2A C1A 120.0 . . ?
C4A C3A C2A 120.0 . . ?
C3A C4A C5A 120.0 . . ?
C3A C4A C7B 117.4(4) . . ?
C5A C4A C7B 122.6(4) . . ?
C4A C5A C6A 120.0 . . ?
C4A C5A C10A 119.2(4) . . ?
C6A C5A C10A 120.8(4) . . ?
C5A C6A C1A 120.0 . . ?
C5A C6A C7A 119.2(4) . . ?
C1A C6A C7A 120.8(4) . . ?
C8A C7A C6A 118.7(7) . . ?
C7A C8A C9A 122.5(7) . . ?
C8A C9A C10A 120.1(7) . . ?
C8A C9A Cl1 119.6(6) . . ?
C10A C9A Cl1 120.1(6) . . ?
C9A C10A C5A 118.4(6) . . ?
C12A C11A C16A 120.0 . . ?
C12A C11A C1A 118.5(3) . . ?
C16A C11A C1A 121.5(3) . . ?
O2E C12A C13A 121.8(4) . . ?
O2E C12A C11A 118.2(4) . . ?
C13A C12A C11A 120.0 . . ?
C12A C13A C14A 120.0 . . ?
C15A C14A C13A 120.0 . . ?
C15A C14A C8B 123.1(4) . . ?
C13A C14A C8B 116.9(4) . . ?
C14A C15A C16A 120.0 . . ?
C14A C15A C20A 120.9(4) . . ?
C16A C15A C20A 119.1(4) . . ?
C15A C16A C11A 120.0 . . ?
C15A C16A C17A 119.4(4) . . ?
C11A C16A C17A 120.6(4) . . ?
C18A C17A C16A 121.3(6) . . ?
C17A C18A C19A 119.7(6) . . ?
C20A C19A C18A 120.4(6) . . ?
C20A C19A Cl2 119.9(5) . . ?
C18A C19A Cl2 119.8(5) . . ?
C19A C20A C15A 120.1(5) . . ?
C22A C21A C26A 120.0 . . ?
C22A C21A C31A 121.0(3) . . ?
C26A C21A C31A 118.9(3) . . ?
O3E C22A C23A 122.6(3) . . ?
O3E C22A C21A 117.3(3) . . ?
C23A C22A C21A 120.0 . . ?
C24A C23A C22A 120.0 . . ?
C23A C24A C25A 120.0 . . ?
C23A C24A C27B 118.7(4) . . ?
C25A C24A C27B 121.2(4) . . ?
C26A C25A C24A 120.0 . . ?
C26A C25A C30A 118.5(4) . . ?
C24A C25A C30A 121.5(4) . . ?
C25A C26A C21A 120.0 . . ?
C25A C26A C27A 118.4(4) . . ?
C21A C26A C27A 121.6(4) . . ?
C28A C27A C26A 122.4(5) . . ?
C27A C28A C29A 119.1(6) . . ?
C30A C29A C28A 119.0(6) . . ?
C30A C29A Cl3 122.5(5) . . ?
C28A C29A Cl3 118.5(5) . . ?
C29A C30A C25A 122.6(5) . . ?
C32A C31A C36A 120.0 . . ?
C32A C31A C21A 117.2(3) . . ?
C36A C31A C21A 122.6(3) . . ?
O4E C32A C31A 117.8(3) . . ?
O4E C32A C33A 122.2(3) . . ?
C31A C32A C33A 120.0 . . ?
C34A C33A C32A 120.0 . . ?
C35A C34A C33A 120.0 . . ?
C35A C34A C28B 124.0(3) . . ?
C33A C34A C28B 115.9(3) . . ?
C34A C35A C36A 120.0 . . ?
C34A C35A C40A 120.7(3) . . ?
C36A C35A C40A 119.3(3) . . ?
C35A C36A C31A 120.0 . . ?
C35A C36A C37A 118.8(3) . . ?
C31A C36A C37A 121.2(3) . . ?
C38A C37A C36A 120.6(5) . . ?
C37A C38A C39A 120.4(5) . . ?
C40A C39A C38A 120.9(5) . . ?
C40A C39A Cl4 119.9(4) . . ?
C38A C39A Cl4 119.1(4) . . ?
C39A C40A C35A 119.9(5) . . ?
C42A C41A C46A 120.0 . . ?
C42A C41A C51A 118.4(3) . . ?
C46A C41A C51A 121.6(3) . . ?
O5E C42A C41A 116.6(4) . . ?
O5E C42A C43A 123.4(4) . . ?
C41A C42A C43A 120.0 . . ?
C44A C43A C42A 120.0 . . ?
C43A C44A C45A 120.0 . . ?
C43A C44A C47B 118.5(4) . . ?
C45A C44A C47B 121.2(4) . . ?
C44A C45A C46A 120.0 . . ?
C44A C45A C50A 121.1(4) . . ?
C46A C45A C50A 118.8(4) . . ?
C45A C46A C41A 120.0 . . ?
C45A C46A C47A 120.6(4) . . ?
C41A C46A C47A 119.4(4) . . ?
C48A C47A C46A 118.9(5) . . ?
C47A C48A C49A 120.7(6) . . ?
C50A C49A C48A 120.2(6) . . ?
C50A C49A Cl5 120.5(5) . . ?
C48A C49A Cl5 119.2(6) . . ?
C49A C50A C45A 120.7(5) . . ?
C52A C51A C56A 120.0 . . ?
C52A C51A C41A 119.1(4) . . ?
C56A C51A C41A 120.9(4) . . ?
C53A C52A C51A 120.0 . . ?
C53A C52A O6E 123.2(4) . . ?
C51A C52A O6E 116.8(4) . . ?
C52A C53A C54A 120.0 . . ?
C53A C54A C55A 120.0 . . ?
C53A C54A C48B 119.9(5) . . ?
C55A C54A C48B 120.1(5) . . ?
C60A C55A C56A 119.6(4) . . ?
C60A C55A C54A 120.4(4) . . ?
C56A C55A C54A 120.0 . . ?
C55A C56A C51A 120.0 . . ?
C55A C56A C57A 118.9(5) . . ?
C51A C56A C57A 120.9(5) . . ?
C58A C57A C56A 120.5(6) . . ?
C57A C58A C59A 119.3(7) . . ?
C60A C59A C58A 120.9(8) . . ?
C60A C59A Cl6 120.8(6) . . ?
C58A C59A Cl6 118.4(7) . . ?
C59A C60A C55A 120.6(6) . . ?
C62A C61A C66A 120.0 . . ?
C62A C61A C71A 116.5(7) . . ?
C66A C61A C71A 123.4(7) . . ?
O7E C62A C63A 121.8(8) . . ?
O7E C62A C61A 118.1(8) . . ?
C63A C62A C61A 120.0 . . ?
C62A C63A C64A 120.0 . . ?
C65A C64A C63A 120.0 . . ?
C65A C64A C67B 122.8(7) . . ?
C63A C64A C67B 117.2(7) . . ?
C66A C65A C64A 120.0 . . ?
C66A C65A C70A 118.6(6) . . ?
C64A C65A C70A 120.9(6) . . ?
C65A C66A C61A 120.0 . . ?
C65A C66A C67A 119.1(7) . . ?
C61A C66A C67A 120.8(7) . . ?
C66A C67A C68A 122.1(9) . . ?
C69A C68A C67A 117.5(10) . . ?
C70A C69A C68A 120.4(10) . . ?
C70A C69A Cl7 122.1(9) . . ?
C68A C69A Cl7 117.3(9) . . ?
C69A C70A C65A 122.1(8) . . ?
C72A C71A C76A 120.0 . . ?
C72A C71A C61A 117.3(5) . . ?
C76A C71A C61A 122.6(5) . . ?
O8E C72A C73A 123.8(6) . . ?
O8E C72A C71A 115.9(6) . . ?
C73A C72A C71A 120.0 . . ?
C72A C73A C74A 120.0 . . ?
C75A C74A C73A 120.0 . . ?
C75A C74A C68B 122.7(6) . . ?
C73A C74A C68B 117.3(6) . . ?
C74A C75A C76A 120.0 . . ?
C74A C75A C80A 119.3(6) . . ?
C76A C75A C80A 120.6(6) . . ?
C75A C76A C71A 120.0 . . ?
C75A C76A C77A 118.4(5) . . ?
C71A C76A C77A 121.4(6) . . ?
C76A C77A C78A 121.1(7) . . ?
C79A C78A C77A 118.6(8) . . ?
C80A C79A C78A 120.4(8) . . ?
C80A C79A Cl8 121.0(7) . . ?
C78A C79A Cl8 118.3(8) . . ?
C79A C80A C75A 120.6(7) . . ?
C82A C81A C86A 120.0 . . ?
C82A C81A C91A 117.7(3) . . ?
C86A C81A C91A 121.7(3) . . ?
O9E C82A C81A 115.9(3) . . ?
O9E C82A C83A 124.1(3) . . ?
C81A C82A C83A 120.0 . . ?
C84A C83A C82A 120.0 . . ?
C83A C84A C85A 120.0 . . ?
C83A C84A C87B 117.8(3) . . ?
C85A C84A C87B 122.1(3) . . ?
C86A C85A C84A 120.0 . . ?
C86A C85A C90A 118.9(3) . . ?
C84A C85A C90A 121.1(3) . . ?
C85A C86A C81A 120.0 . . ?
C85A C86A C87A 118.8(3) . . ?
C81A C86A C87A 121.2(3) . . ?
C88A C87A C86A 121.7(5) . . ?
C87A C88A C89A 119.7(6) . . ?
C90A C89A C88A 120.7(5) . . ?
C90A C89A Cl10 120.9(5) . . ?
C88A C89A Cl10 118.4(5) . . ?
C89A C90A C85A 120.1(5) . . ?
C92A C91A C96A 120.0 . . ?
C92A C91A C81A 120.5(3) . . ?
C96A C91A C81A 119.4(3) . . ?
O10E C92A C91A 116.7(3) . . ?
O10E C92A C93A 123.3(3) . . ?
C91A C92A C93A 120.0 . . ?
C94A C93A C92A 120.0 . . ?
C95A C94A C93A 120.0 . . ?
C95A C94A C88B 119.0(4) . . ?
C93A C94A C88B 121.0(4) . . ?
C94A C95A C96A 120.0 . . ?
C94A C95A C100 121.4(4) . . ?
C96A C95A C100 118.6(4) . . ?
C95A C96A C91A 120.0 . . ?
C95A C96A C97A 118.8(3) . . ?
C91A C96A C97A 121.2(3) . . ?
C98A C97A C96A 121.3(5) . . ?
C97A C98A C99A 118.2(6) . . ?
C100 C99A C98A 123.5(6) . . ?
C100 C99A Cl9 119.8(5) . . ?
C98A C99A Cl9 116.6(5) . . ?
C99A C100 C95A 119.5(5) . . ?
C2B C1B C5B 120.0 . . ?
C2B C1B C6B 120.4(4) . . ?
C5B C1B C6B 119.6(4) . . ?
C1B C2B C3B 120.0 . . ?
N1B C3B C2B 120.0 . . ?
C3B N1B C4B 120.0 . . ?
C3B N1B Cu1 118.5(2) . . ?
C4B N1B Cu1 121.4(2) . . ?
C5B C4B N1B 120.0 . . ?
C4B C5B C1B 120.0 . . ?
C7B C6B C1B 172.8(8) . . ?
C6B C7B C4A 176.1(8) . . ?
C12B C11B C15B 120.0 . . ?
C12B C11B C9B 118.6(4) . . ?
C15B C11B C9B 121.4(4) . . ?
C11B C12B C13B 120.0 . . ?
N2B C13B C12B 120.0 . . ?
C14B N2B C13B 120.0 . . ?
C14B N2B Cu1 120.5(2) . 1_554 ?
C13B N2B Cu1 119.4(2) . 1_554 ?
N2B C14B C15B 120.0 . . ?
C14B C15B C11B 120.0 . . ?
C9B C8B C14A 177.7(7) . . ?
C8B C9B C11B 175.8(7) . . ?
C22B C21B C25B 120.0 . . ?
C22B C21B C26B 123.7(4) . . ?
C25B C21B C26B 116.2(4) . . ?
C23B C22B C21B 120.0 . . ?
C22B C23B N3B 120.0 . . ?
C23B N3B C24B 120.0 . . ?
C23B N3B Cu2 120.0(2) . . ?
C24B N3B Cu2 120.0(2) . . ?
N3B C24B C25B 120.0 . . ?
C24B C25B C21B 120.0 . . ?
C27B C26B C21B 176.8(7) . . ?
C26B C27B C24A 176.5(7) . . ?
C32B C31B C35B 120.0 . . ?
C32B C31B C29B 119.9(3) . . ?
C35B C31B C29B 120.1(3) . . ?
C33B C32B C31B 120.0 . . ?
C32B C33B N4B 120.0 . . ?
C34B N4B C33B 120.0 . . ?
C34B N4B Cu2 118.8(2) . 1_556 ?
C33B N4B Cu2 120.5(2) . 1_556 ?
N4B C34B C35B 120.0 . . ?
C34B C35B C31B 120.0 . . ?
C29B C28B C34A 176.2(6) . . ?
C28B C29B C31B 177.4(7) . . ?
C42B C41B C45B 120.0 . . ?
C42B C41B C46B 117.7(4) . . ?
C45B C41B C46B 122.3(4) . . ?
C43B C42B C41B 120.0 . . ?
C42B C43B N5B 120.0 . . ?
C44B N5B C43B 120.0 . . ?
C44B N5B Cu1 122.3(2) . . ?
C43B N5B Cu1 117.7(2) . . ?
C45B C44B N5B 120.0 . . ?
C44B C45B C41B 120.0 . . ?
C47B C46B C41B 174.2(7) . . ?
C46B C47B C44A 175.6(8) . . ?
C52B C51B C55B 120.0 . . ?
C52B C51B C49B 122.0(4) . . ?
C55B C51B C49B 118.0(4) . . ?
C53B C52B C51B 120.0 . . ?
C52B C53B N6B 120.0 . . ?
C54B N6B C53B 120.0 . . ?
C54B N6B Cu1 119.1(2) . 1_465 ?
C53B N6B Cu1 120.7(2) . 1_465 ?
N6B C54B C55B 120.0 . . ?
C54B C55B C51B 120.0 . . ?
C49B C48B C54A 176.9(10) . . ?
C48B C49B C51B 175.2(10) . . ?
C62B C61B C65B 120.0 . . ?
C62B C61B C66B 121.3(5) . . ?
C65B C61B C66B 118.7(5) . . ?
C63B C62B C61B 120.0 . . ?
C62B C63B N7B 120.0 . . ?
C64B N7B C63B 120.0 . . ?
C64B N7B Cu2 119.6(2) . . ?
C63B N7B Cu2 120.2(2) . . ?
N7B C64B C65B 120.0 . . ?
C64B C65B C61B 120.0 . . ?
C67B C66B C61B 176.8(10) . . ?
C66B C67B C64A 178.4(10) . . ?
C72B C71B C75B 120.0 . . ?
C72B C71B C69B 121.0(5) . . ?
C75B C71B C69B 118.6(5) . . ?
C73B C72B C71B 120.0 . . ?
C72B C73B N8B 120.0 . . ?
C73B N8B C74B 120.0 . . ?
C73B N8B Cu2 121.5(2) . 1_465 ?
C74B N8B Cu2 118.4(2) . 1_465 ?
N8B C74B C75B 120.0 . . ?
C74B C75B C71B 120.0 . . ?
C69B C68B C74A 167.0(15) . . ?
C68B C69B C71B 173.7(15) . . ?
C82B C81B C85B 120.0 . . ?
C82B C81B C86B 120.1(4) . . ?
C85B C81B C86B 119.6(4) . . ?
C83B C82B C81B 120.0 . . ?
N9B C83B C82B 120.0 . . ?
C84B N9B C83B 120.0 . . ?
C84B N9B Cu3 119.2(2) . 1_545 ?
C83B N9B Cu3 120.3(2) . 1_545 ?
N9B C84B C85B 120.0 . . ?
C84B C85B C81B 120.0 . . ?
C87B C86B C81B 177.0(7) . . ?
C86B C87B C84A 176.7(6) . . ?
C89B C88B C94A 175.8(8) . . ?
C88B C89B C91B 176.1(8) . . ?
C92B C91B C95B 120.0 . . ?
C92B C91B C89B 120.3(4) . . ?
C95B C91B C89B 119.7(4) . . ?
C93B C92B C91B 120.0 . . ?
C92B C93B N10B 120.0 . . ?
C93B N10B C94B 120.0 . . ?
C93B N10B Cu3 120.9(3) . . ?
C94B N10B Cu3 119.1(3) . . ?
C95B C94B N10B 120.0 . . ?
C94B C95B C91B 120.0 . . ?
C2A O1E C1E 119.4(5) . . ?
C12A O2E C3E 120.7(5) . . ?
C22A O3E C5E 116.0(4) . . ?
C32A O4E C7E 119.2(4) . . ?
C42A O5E C9E 121.8(8) . . ?
C11E O6E C52A 121.3(7) . . ?
C62A O7E C13E 124.6(11) . . ?
C72A O8E C15E 122.9(12) . . ?
C82A O9E C17E 121.0(4) . . ?
C92A O10E C19E 118.2(4) . . ?
O1E C1E C2E 111.0(6) . . ?
O2E C3E C4E 112.3(9) . . ?
O3E C5E C6E 106.9(5) . . ?
O4E C7E C8E 107.4(6) . . ?
O5E C9E C10E 118.3(13) . . ?
O6E C11E C12E 113.7(11) . . ?
O7E C13E C14E 108.8(15) . . ?
O8E C15E C16E 117.3(18) . . ?
O9E C17E C18E 113.0(6) . . ?
O10E C19E C20E 111.4(6) . . ?
O1S C1S N1S 138.5(11) . . ?
O2S C4S N2S 123.8(7) . . ?
O3S C7S N3S 121.1(14) . . ?
O4S C10S N4S 123.1(8) . . ?
O5S C13S N5S 120.8(10) . . ?
O6S C16S N6S 119.6(13) . . ?
O7S C19S N7S 126.6(19) . . ?
O8S C22S N8S 131(2) . . ?
C1S O1S Cu1 148.1(7) . . ?
C4S O2S Cu1 141.8(4) . . ?
C7S O3S Cu2 153.0(8) . . ?
C10S O4S Cu2 143.3(5) . . ?
C13S O5S Cu3 128.8(8) . . ?
C16S O6S Cu3 134.6(9) . . ?
C19S O7S Cu3 134.3(13) . . ?
C22S O8S Cu3 122.6(13) . . ?
C1S N1S C3S 120.0(10) . . ?
C1S N1S C2S 127.7(10) . . ?
C3S N1S C2S 112.2(10) . . ?
C4S N2S C5S 118.6(6) . . ?
C4S N2S C6S 122.3(6) . . ?
C5S N2S C6S 119.0(6) . . ?
C7S N3S C9S 120.0(13) . . ?
C7S N3S C8S 124.3(14) . . ?
C9S N3S C8S 115.1(13) . . ?
C10S N4S C12S 122.8(7) . . ?
C10S N4S C11S 119.2(8) . . ?
C12S N4S C11S 117.9(7) . . ?
C13S N5S C15S 126.7(9) . . ?
C13S N5S C14S 113.3(8) . . ?
C15S N5S C14S 120.0(8) . . ?
C16S N6S C17S 127.8(13) . . ?
C16S N6S C18S 116.3(14) . . ?
C17S N6S C18S 115.5(15) . . ?
C21S N7S C20S 128(2) . . ?
C21S N7S C19S 111.6(18) . . ?
C20S N7S C19S 109.6(18) . . ?
C22S N8S C23S 115(2) . . ?
C22S N8S C24S 110.7(18) . . ?
C23S N8S C24S 111(2) . . ?

loop_
_geom_bond_atom_site_label_1
_geom_bond_atom_site_label_2
_geom_bond_distance
_geom_bond_site_symmetry_2
_geom_bond_publ_flag
Cu1 N2B 1.995(8) 1_556 ?
Cu1 N6B 2.023(5) 1_645 ?
Cu1 N5B 2.038(2) . ?
Cu1 N1B 2.049(3) . ?
Cu1 O1S 2.398(5) . ?
Cu1 O2S 2.424(5) . ?
Cu2 N3B 2.002(3) . ?
Cu2 N8B 2.037(4) 1_645 ?
Cu2 N7B 2.040(3) . ?
Cu2 N4B 2.053(4) 1_554 ?
Cu2 O4S 2.409(5) . ?
Cu2 O3S 2.436(5) . ?
Cu3 N9B 1.991(5) 1_565 ?
Cu3 N10B 1.994(3) . ?
Cu3 O7S 2.027(7) . ?
Cu3 O5S 2.051(6) . ?
Cu3 O6S 2.252(8) . ?
Cu3 O8S 2.308(9) . ?
Cl1 C9A 1.733(8) . ?
Cl2 C19A 1.718(7) . ?
Cl3 C29A 1.730(6) . ?
Cl4 C39A 1.749(5) . ?
Cl5 C49A 1.762(7) . ?
Cl6 C59A 1.751(9) . ?
Cl7 C69A 1.723(12) . ?
Cl8 C79A 1.702(10) . ?
Cl9 C99A 1.803(7) . ?
Cl10 C89A 1.748(6) . ?
C1A C2A 1.3900 . ?
C1A C6A 1.3900 . ?
C1A C11A 1.534(4) . ?
C2A O1E 1.387(5) . ?
C2A C3A 1.3900 . ?
C3A C4A 1.3900 . ?
C4A C5A 1.3900 . ?
C4A C7B 1.452(8) . ?
C5A C6A 1.3900 . ?
C5A C10A 1.423(7) . ?
C6A C7A 1.428(7) . ?
C7A C8A 1.367(9) . ?
C8A C9A 1.382(9) . ?
C9A C10A 1.391(9) . ?
C11A C12A 1.3900 . ?
C11A C16A 1.3900 . ?
C12A O2E 1.371(5) . ?
C12A C13A 1.3900 . ?
C13A C14A 1.3900 . ?
C14A C15A 1.3900 . ?
C14A C8B 1.425(7) . ?
C15A C16A 1.3900 . ?
C15A C20A 1.426(6) . ?
C16A C17A 1.414(7) . ?
C17A C18A 1.371(8) . ?
C18A C19A 1.399(8) . ?
C19A C20A 1.385(7) . ?
C21A C22A 1.3900 . ?
C21A C26A 1.3900 . ?
C21A C31A 1.549(4) . ?
C22A O3E 1.373(5) . ?
C22A C23A 1.3900 . ?
C23A C24A 1.3900 . ?
C24A C25A 1.3900 . ?
C24A C27B 1.458(8) . ?
C25A C26A 1.3900 . ?
C25A C30A 1.424(6) . ?
C26A C27A 1.428(7) . ?
C27A C28A 1.356(7) . ?
C28A C29A 1.432(8) . ?
C29A C30A 1.354(8) . ?
C31A C32A 1.3900 . ?
C31A C36A 1.3900 . ?
C32A O4E 1.375(4) . ?
C32A C33A 1.3900 . ?
C33A C34A 1.3900 . ?
C34A C35A 1.3900 . ?
C34A C28B 1.457(7) . ?
C35A C36A 1.3900 . ?
C35A C40A 1.436(5) . ?
C36A C37A 1.429(6) . ?
C37A C38A 1.368(7) . ?
C38A C39A 1.383(7) . ?
C39A C40A 1.370(7) . ?
C41A C42A 1.3900 . ?
C41A C46A 1.3900 . ?
C41A C51A 1.556(4) . ?
C42A O5E 1.228(6) . ?
C42A C43A 1.3900 . ?
C43A C44A 1.3900 . ?
C44A C45A 1.3900 . ?
C44A C47B 1.438(7) . ?
C45A C46A 1.3900 . ?
C45A C50A 1.409(7) . ?
C46A C47A 1.406(7) . ?
C47A C48A 1.378(8) . ?
C48A C49A 1.398(8) . ?
C49A C50A 1.356(8) . ?
C51A C52A 1.3900 . ?
C51A C56A 1.3900 . ?
C52A C53A 1.3900 . ?
C52A O6E 1.395(7) . ?
C53A C54A 1.3900 . ?
C54A C55A 1.3900 . ?
C54A C48B 1.491(8) . ?
C55A C60A 1.384(8) . ?
C55A C56A 1.3900 . ?
C56A C57A 1.403(7) . ?
C57A C58A 1.356(10) . ?
C58A C59A 1.405(9) . ?
C59A C60A 1.339(9) . ?
C61A C62A 1.3900 . ?
C61A C66A 1.3900 . ?
C61A C71A 1.561(6) . ?
C62A O7E 1.290(11) . ?
C62A C63A 1.3900 . ?
C63A C64A 1.3900 . ?
C64A C65A 1.3900 . ?
C64A C67B 1.439(8) . ?
C65A C66A 1.3900 . ?
C65A C70A 1.400(10) . ?
C66A C67A 1.390(11) . ?
C67A C68A 1.409(12) . ?
C68A C69A 1.398(11) . ?
C69A C70A 1.365(11) . ?
C71A C72A 1.3900 . ?
C71A C76A 1.3900 . ?
C72A O8E 1.325(8) . ?
C72A C73A 1.3900 . ?
C73A C74A 1.3900 . ?
C74A C75A 1.3900 . ?
C74A C68B 1.446(10) . ?
C75A C76A 1.3900 . ?
C75A C80A 1.392(9) . ?
C76A C77A 1.409(9) . ?
C77A C78A 1.410(10) . ?
C78A C79A 1.390(10) . ?
C79A C80A 1.387(11) . ?
C81A C82A 1.3900 . ?
C81A C86A 1.3900 . ?
C81A C91A 1.534(3) . ?
C82A O9E 1.367(4) . ?
C82A C83A 1.3900 . ?
C83A C84A 1.3900 . ?
C84A C85A 1.3900 . ?
C84A C87B 1.468(6) . ?
C85A C86A 1.3900 . ?
C85A C90A 1.428(6) . ?
C86A C87A 1.417(6) . ?
C87A C88A 1.347(7) . ?
C88A C89A 1.398(8) . ?
C89A C90A 1.366(7) . ?
C91A C92A 1.3900 . ?
C91A C96A 1.3900 . ?
C92A O10E 1.371(5) . ?
C92A C93A 1.3900 . ?
C93A C94A 1.3900 . ?
C94A C95A 1.3900 . ?
C94A C88B 1.416(7) . ?
C95A C96A 1.3900 . ?
C95A C100 1.428(7) . ?
C96A C97A 1.440(6) . ?
C97A C98A 1.356(7) . ?
C98A C99A 1.384(8) . ?
C99A C100 1.344(8) . ?
C1B C2B 1.3900 . ?
C1B C5B 1.3900 . ?
C1B C6B 1.418(8) . ?
C2B C3B 1.3900 . ?
C3B N1B 1.3900 . ?
N1B C4B 1.3900 . ?
C4B C5B 1.3900 . ?
C6B C7B 1.211(9) . ?
C11B C12B 1.3900 . ?
C11B C15B 1.3900 . ?
C11B C9B 1.439(7) . ?
C12B C13B 1.3900 . ?
C13B N2B 1.3900 . ?
N2B C14B 1.3900 . ?
N2B Cu1 1.995(3) 1_554 ?
C14B C15B 1.3900 . ?
C8B C9B 1.252(8) . ?
C21B C22B 1.3900 . ?
C21B C25B 1.3900 . ?
C21B C26B 1.443(8) . ?
C22B C23B 1.3900 . ?
C23B N3B 1.3900 . ?
N3B C24B 1.3900 . ?
C24B C25B 1.3900 . ?
C26B C27B 1.183(8) . ?
C31B C32B 1.3900 . ?
C31B C35B 1.3900 . ?
C31B C29B 1.437(7) . ?
C32B C33B 1.3900 . ?
C33B N4B 1.3900 . ?
N4B C34B 1.3900 . ?
N4B Cu2 2.053(3) 1_556 ?
C34B C35B 1.3900 . ?
C28B C29B 1.181(7) . ?
C41B C42B 1.3900 . ?
C41B C45B 1.3900 . ?
C41B C46B 1.465(7) . ?
C42B C43B 1.3900 . ?
C43B N5B 1.3900 . ?
N5B C44B 1.3900 . ?
C44B C45B 1.3900 . ?
C46B C47B 1.187(7) . ?
C51B C52B 1.3900 . ?
C51B C55B 1.3900 . ?
C51B C49B 1.470(8) . ?
C52B C53B 1.3900 . ?
C53B N6B 1.3900 . ?
N6B C54B 1.3900 . ?
N6B Cu1 2.023(3) 1_465 ?
C54B C55B 1.3900 . ?
C48B C49B 1.130(8) . ?
C61B C62B 1.3900 . ?
C61B C65B 1.3900 . ?
C61B C66B 1.424(8) . ?
C62B C63B 1.3900 . ?
C63B N7B 1.3900 . ?
N7B C64B 1.3900 . ?
C64B C65B 1.3900 . ?
C66B C67B 1.226(9) . ?
C71B C72B 1.3900 . ?
C71B C75B 1.3900 . ?
C71B C69B 1.432(9) . ?
C72B C73B 1.3900 . ?
C73B N8B 1.3900 . ?
N8B C74B 1.3900 . ?
N8B Cu2 2.037(3) 1_465 ?
C74B C75B 1.3900 . ?
C68B C69B 1.262(11) . ?
C81B C82B 1.3900 . ?
C81B C85B 1.3900 . ?
C81B C86B 1.441(7) . ?
C82B C83B 1.3900 . ?
C83B N9B 1.3900 . ?
N9B C84B 1.3900 . ?
N9B Cu3 1.991(3) 1_545 ?
C84B C85B 1.3900 . ?
C86B C87B 1.183(7) . ?
C88B C89B 1.188(8) . ?
C89B C91B 1.459(8) . ?
C91B C92B 1.3900 . ?
C91B C95B 1.3900 . ?
C92B C93B 1.3900 . ?
C93B N10B 1.3900 . ?
N10B C94B 1.3900 . ?
C94B C95B 1.3900 . ?
O1E C1E 1.394(7) . ?
O2E C3E 1.384(8) . ?
O3E C5E 1.429(7) . ?
O4E C7E 1.411(7) . ?
O5E C9E 1.429(12) . ?
O6E C11E 1.362(10) . ?
O7E C13E 1.437(13) . ?
O8E C15E 1.388(14) . ?
O9E C17E 1.420(7) . ?
O10E C19E 1.429(7) . ?
C1E C2E 1.477(9) . ?
C3E C4E 1.494(11) . ?
C5E C6E 1.512(8) . ?
C7E C8E 1.494(8) . ?
C9E C10E 1.507(15) . ?
C11E C12E 1.547(12) . ?
C13E C14E 1.549(15) . ?
C15E C16E 1.579(16) . ?
C17E C18E 1.437(9) . ?
C19E C20E 1.493(8) . ?
C1S O1S 1.103(9) . ?
C1S N1S 1.321(9) . ?
C2S N1S 1.482(12) . ?
C3S N1S 1.470(11) . ?
C4S O2S 1.221(6) . ?
C4S N2S 1.322(7) . ?
C5S N2S 1.463(8) . ?
C6S N2S 1.485(8) . ?
C7S O3S 1.183(11) . ?
C7S N3S 1.384(12) . ?
C8S N3S 1.523(13) . ?
C9S N3S 1.477(13) . ?
C10S O4S 1.193(7) . ?
C10S N4S 1.370(8) . ?
C11S N4S 1.486(9) . ?
C12S N4S 1.437(8) . ?
C13S O5S 1.139(9) . ?
C13S N5S 1.387(9) . ?
C14S N5S 1.449(9) . ?
C15S N5S 1.418(10) . ?
C16S O6S 1.168(11) . ?
C16S N6S 1.393(11) . ?
C17S N6S 1.399(13) . ?
C18S N6S 1.504(15) . ?
C19S O7S 1.167(14) . ?
C19S N7S 1.481(15) . ?
C20S N7S 1.473(16) . ?
C21S N7S 1.451(16) . ?
C22S O8S 1.176(13) . ?
C22S N8S 1.389(15) . ?
C23S N8S 1.483(17) . ?
C24S N8S 1.515(16) . ?
